data_7715212
loop_
_publ_author_name
'Nekvinda, Jan'
'Bavol, Dmytro'
'Liteck&#xe1;, Miroslava'
'T&#xfc;z&#xfc;n, Ece Zeynep'
'Du&#x161;ek, Michal'
'Gr&#xfc;ner, Bohum&#xed;r'

_publ_section_title
;
 Synthetic routes to carbon substituted cobalt bis(dicarbollide) alkyl
 halides and aromatic amines along with closely related irregular
 pathways.
;
_journal_issue 13
_journal_name_full 'Dalton transactions (Cambridge, England : 2003)'
_journal_page_first 5816
_journal_page_last 5826
_journal_paper_doi 10.1039/d4dt00072b
_journal_volume 53
_journal_year 2024
_chemical_formula_moiety 'C8 H26 B18 Co, C4 H12 N'
_chemical_formula_sum 'C12 H38 B18 Co N'
_chemical_formula_weight 449.94
_space_group_crystal_system triclinic
_space_group_IT_number 2
_space_group_name_Hall '-P 1'
_space_group_name_H-M_alt 'P -1'
_atom_sites_solution_hydrogens geom
_atom_sites_solution_primary dual
_audit_creation_date 2023-12-11
_audit_creation_method
;
Olex2 1.5-alpha
(compiled 2021.10.07 svn.r9718050b for OlexSys, GUI svn.r6410)
;
_audit_update_record
;
2023-12-11 deposited with the CCDC.	2024-02-19 downloaded from the CCDC.
;
_cell_angle_alpha 84.7500(17)
_cell_angle_beta 87.7997(15)
_cell_angle_gamma 88.905(2)
_cell_formula_units_Z 2
_cell_length_a 9.8900(2)
_cell_length_b 10.5598(3)
_cell_length_c 11.48866(18)
_cell_measurement_reflns_used 16276
_cell_measurement_temperature 100.00(10)
_cell_measurement_theta_max 78.1450
_cell_measurement_theta_min 3.8610
_cell_volume 1193.77(5)
_computing_cell_refinement 'CrysAlisPro 1.171.42.73a (Rigaku OD, 2022)'
_computing_data_collection 'CrysAlisPro 1.171.42.73a (Rigaku OD, 2022)'
_computing_data_reduction 'CrysAlisPro 1.171.42.73a (Rigaku OD, 2022)'
_computing_molecular_graphics 'Olex2 1.5-alpha (Dolomanov et al., 2009)'
_computing_publication_material 'Olex2 1.5-alpha (Dolomanov et al., 2009)'
_computing_structure_refinement 'SHELXL 2018/3 (Sheldrick, 2015)'
_computing_structure_solution 'SHELXT  (Sheldrick, 2015)'
_diffrn_ambient_environment N~2~
_diffrn_ambient_temperature 100.00(10)
_diffrn_detector 'Hybrid Pixel Array Detector'
_diffrn_detector_area_resol_mean 10.0000
_diffrn_detector_type HyPix
_diffrn_measured_fraction_theta_full 0.999
_diffrn_measured_fraction_theta_max 0.999
_diffrn_measurement_details
;
List of Runs (angles in degrees, time in seconds):

  # Type    Start    End  Width  t~exp~   \w     \q     \k     \f   Frames
#--------------------------------------------------------------------------
  1  \w   -115.00 -88.00   0.50    3.00    --  -49.14 -77.00 -84.00   54
  2  \w     96.00 121.00   0.50    3.00    --   49.14  77.00  40.00   50
  3  \w     29.00  56.00   0.50    3.00    --   49.14  77.00  40.00   54
  4  \w    -96.00 -70.00   0.50   12.00    --  -90.00 -77.00 -84.00   52
  5  \w    -65.00 -31.00   0.50   12.00    --  -90.00  77.00  40.00   68
  6  \w   -146.00-120.00   0.50   12.00    --  -90.00 -77.00 -84.00   52
  7  \w    141.00 177.00   0.50   12.00    --  111.50  77.00  40.00   72
  8  \w     91.00 134.00   0.50   12.00    --  111.50  77.00  40.00   86
  9  \w     -8.00  18.00   0.50    3.00    --   14.00  80.00 118.94   52
 10  \w     -1.00  24.00   0.50    3.00    --   18.00  73.00-110.44   50
 11  \w     -1.00  24.00   0.50    3.00    --   18.00  73.00  67.90   50
 12  \w      7.00  32.00   0.50    3.00    --   22.00  66.00  33.08   50
 13  \w     16.00  41.00   0.50    3.00    --   30.00  60.00  -9.17   50
 14  \w     17.00  42.00   0.50    3.00    --   30.00  59.00-104.04   50
 15  \w     21.00  46.00   0.50    3.00    --   34.00  57.00  71.08   50
 16  \w    -55.00 -28.00   0.50    3.00    --  -38.00 -54.00  89.54   54
 17  \w     26.00  51.00   0.50    3.00    --   38.00  55.00 166.82   50
 18  \w     26.00  51.00   0.50    3.00    --   38.00  55.00  13.77   50
 19  \w    -59.00 -33.00   0.50    3.00    --  -42.00 -52.00 135.05   52
 20  \w    -65.00 -29.00   0.50    3.00    --  -49.14 -77.00 -84.00   72
 21  \w    -84.00 -16.00   0.50    3.00    --  -49.14 125.00  30.00  136
 22  \w    -68.00 -14.00   0.50    3.00    --  -49.14  77.00  40.00  108
 23  \w     39.00  69.00   0.50    3.00    --   49.14  51.00-122.70   60
 24  \w    -20.00  68.00   0.50    3.00    --   49.14 -77.00 -84.00  176
 25  \w     42.00  69.00   0.50    3.00    --   50.00  52.00 -90.96   54
 26  \w   -114.00 -47.00   0.50    3.00    --  -58.00 -52.00  11.45  134
 27  \w    -74.00 -47.00   0.50    3.00    --  -58.00 -51.00  42.01   54
 28  \w    -74.00 -48.00   0.50    3.00    --  -58.00 -48.00 161.34   52
 29  \w    -72.00 -47.00   0.50    3.00    --  -58.00 -52.00 110.83   50
 30  \w    -78.00 -53.00   0.50    3.00    --  -62.00 -45.00 -31.03   50
 31  \w   -114.00 -88.00   0.50    3.00    --  -62.00 -45.00 -31.03   52
 32  \w    -96.00 -57.00   0.50    3.00    --  -66.00 -45.00-105.50   78
 33  \w   -137.00-111.00   0.50    3.00    --  -70.00 -51.00 -49.14   52
 34  \w    -86.00 -60.00   0.50    3.00    --  -70.00 -49.00  76.04   52
 35  \w    -87.00 -62.00   0.50    3.00    --  -70.00 -48.00  94.44   50
 36  \w    -85.00 -59.00   0.50    3.00    --  -70.00 -51.00 144.16   52
 37  \w    -87.00 -61.00   0.50    3.00    --  -70.00 -51.00 -49.14   52
 38  \w    -89.00 -63.00   0.50    3.00    --  -70.00 -50.00 162.37   52
 39  \w    -85.00 -59.00   0.50    3.00    --  -70.00 -50.00 -32.38   52
 40  \w    -91.00 -63.00   0.50    3.00    --  -74.00 -51.00-129.71   56
 41  \w    -98.00 -65.00   0.50    3.00    --  -74.00 -45.00-124.24   66
 42  \w    -95.00 -68.00   0.50    3.00    --  -78.00 -50.00-179.96   54
 43  \w    -93.00 -67.00   0.50    3.00    --  -78.00 -50.00 141.87   52
 44  \w    -96.00 -68.00   0.50    3.00    --  -78.00 -49.00 -57.47   56
 45  \w    -96.00 -71.00   0.50   12.00    --  -82.00 -51.00 125.21   50
 46  \w    -97.00 -71.00   0.50   12.00    --  -82.00 -50.00  83.31   52
 47  \w   -150.00-125.00   0.50   12.00    --  -82.00 -51.00 125.21   50
 48  \w   -101.00 -76.00   0.50   12.00    --  -86.00 -49.00  32.67   50
 49  \w   -101.00 -76.00   0.50   12.00    --  -86.00 -49.00  44.97   50
 50  \w   -154.00-128.00   0.50   12.00    --  -86.00 -49.00  32.67   52
 51  \w   -101.00 -75.00   0.50   12.00    --  -86.00 -51.00-135.60   52
 52  \w   -110.00 -82.00   0.50   12.00    --  -90.00 -52.00-146.34   56
 53  \w   -109.00 -83.00   0.50   12.00    --  -90.00 -52.00  79.07   52
 54  \w   -161.00-134.00   0.50   12.00    --  -90.00 -50.00 179.86   54
 55  \w   -108.00 -81.00   0.50   12.00    --  -90.00 -52.00  32.04   54
 56  \w   -107.00 -81.00   0.50   12.00    --  -90.00 -47.00 110.62   52
 57  \w   -115.00 -79.00   0.50   12.00    --  -90.00 -51.00   1.54   72
 58  \w   -105.00 -79.00   0.50   12.00    --  -90.00 -50.00 179.86   52
 59  \w   -153.00-125.00   0.50   12.00    --  -90.00 -51.00   1.54   56
 60  \w   -106.00 -80.00   0.50   12.00    --  -90.00 -52.00 -85.24   52
 61  \w   -161.00-135.00   0.50   12.00    --  -90.00 -51.00  63.24   52
 62  \w   -118.00 -84.00   0.50   12.00    --  -90.00 -51.00 -10.38   68
 63  \w   -107.00 -81.00   0.50   12.00    --  -90.00 -52.00 166.78   52
 64  \w   -115.00 -81.00   0.50   12.00    --  -90.00 -50.00 -30.84   68
 65  \w   -159.00-129.00   0.50   12.00    --  -90.00 -50.00 -30.84   60
 66  \w   -153.00-128.00   0.50   12.00    --  -90.00 -52.00 166.78   50
 67  \w   -108.00 -83.00   0.50   12.00    --  -90.00 -48.00 -68.58   50
 68  \w   -104.00 -79.00   0.50   12.00    --  -90.00 -51.00  20.45   50
 69  \w   -118.00 -87.00   0.50   12.00    --  -90.00 -52.00  98.14   62
 70  \w   -104.00 -79.00   0.50   12.00    --  -90.00 -51.00  63.24   50
 71  \w    144.00 170.00   0.50   12.00    --  111.50  45.00 -90.00   52
 72  \w    108.00 142.00   0.50   12.00    --  111.50  45.00 -90.00   68
 73  \w     43.00  74.00   0.50   12.00    --  111.50-125.00-120.00   62
 74  \w     44.00 105.00   0.50   12.00    --  111.50 -94.00 -90.00  122
 75  \w    137.00 163.00   0.50   12.00    --  111.50  45.00 120.00   52
 76  \w    105.00 130.00   0.50   12.00    --  111.50  45.00 -30.00   50
 77  \w     41.00 105.00   0.50   12.00    --  111.50 -94.00  30.00  128
 78  \w    102.00 132.00   0.50   12.00    --  111.50  45.00 120.00   60
 79  \w    148.00 174.00   0.50   12.00    --  111.50  61.00 150.00   52
 80  \w    144.00 170.00   0.50   12.00    --  111.50  45.00   0.00   52
 81  \w    107.00 139.00   0.50   12.00    --  111.50  45.00   0.00   64
 82  \w    109.00 172.00   0.50   12.00    --  111.50  61.00  30.00  126
 83  \w    107.00 160.00   0.50   12.00    --  111.50  77.00 120.00  106
 84  \w    109.00 137.00   0.50   12.00    --  111.50  45.00  30.00   56
 85  \w     76.00 101.00   0.50   12.00    --  111.50 -94.00   0.00   50
 86  \w     99.00 126.00   0.50   12.00    --  111.50  61.00 150.00   54
 87  \w    105.00 136.00   0.50   12.00    --  111.50  77.00-180.00   62
 88  \w     49.00 103.00   0.50   12.00    --  111.50 -94.00 -30.00  108
 89  \w     43.00  74.00   0.50   12.00    --  111.50 -94.00   0.00   62
 90  \w    153.00 178.00   0.50   12.00    --  111.50  61.00 -60.00   50
 91  \w     43.00 111.00   0.50   12.00    --  111.50-125.00 150.00  136
 92  \w     56.00 102.00   0.50   12.00    --  111.50 -94.00 150.00   92
 93  \w     61.00  87.00   0.50   12.00    --  111.50 -77.00 -84.00   52
 94  \w     78.00 103.00   0.50   12.00    --  111.50-125.00-180.00   50
 95  \w     45.00  70.00   0.50   12.00    --  111.50-125.00-180.00   50
 96  \w    101.00 134.00   0.50   12.00    --  111.50  61.00 -60.00   66
 97  \w    105.00 164.00   0.50   12.00    --  111.50  45.00-120.00  118
 98  \w    105.00 178.00   0.50   12.00    --  111.50  77.00  60.00  146
 99  \w    146.00 173.00   0.50   12.00    --  111.50  77.00 -90.00   54
100  \w     78.00 103.00   0.50   12.00    --  111.50-125.00   0.00   50
101  \w    106.00 133.00   0.50   12.00    --  111.50  77.00 -90.00   54
102  \w     44.00  69.00   0.50   12.00    --  111.50-125.00   0.00   50
103  \w     47.00  72.00   0.50   12.00    --  111.50 -61.00-180.00   50
104  \w     43.00 100.00   0.50   12.00    --  111.50-125.00 -90.00  114
105  \w     99.00 132.00   0.50   12.00    --  111.50  61.00 120.00   66
106  \w     41.00  72.00   0.50   12.00    --  111.50 -61.00  30.00   62
107  \w     41.00  72.00   0.50   12.00    --  111.50 -61.00  60.00   62
108  \w     74.00 101.00   0.50   12.00    --  111.50 -94.00  90.00   54
109  \w    104.00 131.00   0.50   12.00    --  111.50  45.00-180.00   54
110  \w    146.00 178.00   0.50   12.00    --  111.50  77.00-180.00   64
111  \w    133.00 175.00   0.50   12.00    --  111.50  61.00 -30.00   84
112  \w     99.00 125.00   0.50   12.00    --  111.50  61.00   0.00   52
113  \w    151.00 178.00   0.50   12.00    --  111.50  61.00-120.00   54
114  \w    101.00 126.00   0.50   12.00    --  111.50  61.00 -30.00   50
115  \w     99.00 126.00   0.50   12.00    --  111.50  61.00-120.00   54
116  \w    142.00 172.00   0.50   12.00    --  111.50  61.00-150.00   60
117  \w    105.00 142.00   0.50   12.00    --  111.50 125.00 120.00   74
118  \w     43.00  70.00   0.50   12.00    --  111.50 -61.00 150.00   54
119  \w     68.00 103.00   0.50   12.00    --  111.50 -94.00-120.00   70
120  \w    104.00 131.00   0.50   12.00    --  111.50  61.00-150.00   54
121  \w    148.00 175.00   0.50   12.00    --  111.50  45.00 -60.00   54
122  \w    104.00 130.00   0.50   12.00    --  111.50  45.00 -60.00   52
123  \w    147.00 174.00   0.50   12.00    --  111.50  61.00-180.00   54
124  \w    153.00 178.00   0.50   12.00    --  111.50  45.00  90.00   50
125  \w     73.00  98.00   0.50   12.00    --  111.50 -94.00-180.00   50
126  \w     42.00  67.00   0.50   12.00    --  111.50 -94.00-180.00   50
127  \w    100.00 141.00   0.50   12.00    --  111.50  61.00-180.00   82
128  \w     86.00 111.00   0.50   12.00    --  111.50-125.00-120.00   50
129  \w    102.00 148.00   0.50   12.00    --  111.50  45.00  90.00   92
;
_diffrn_measurement_device 'four-circle diffractometer'
_diffrn_measurement_device_type 'XtaLAB Synergy, Dualflex, HyPix'
_diffrn_measurement_method '\w scans'
_diffrn_orient_matrix_type 'CrysAlisPro convention (1999,Acta A55,543-557)'
_diffrn_orient_matrix_UB_11 0.0988906000
_diffrn_orient_matrix_UB_12 -0.0168446000
_diffrn_orient_matrix_UB_13 -0.1045566000
_diffrn_orient_matrix_UB_21 0.0940629000
_diffrn_orient_matrix_UB_22 0.0992182000
_diffrn_orient_matrix_UB_23 0.0429206000
_diffrn_orient_matrix_UB_31 0.0753593000
_diffrn_orient_matrix_UB_32 -0.1064921000
_diffrn_orient_matrix_UB_33 0.0733715000
_diffrn_radiation_monochromator mirror
_diffrn_radiation_probe x-ray
_diffrn_radiation_type 'Cu K\a'
_diffrn_radiation_wavelength 1.54184
_diffrn_reflns_av_R_equivalents 0.0689
_diffrn_reflns_av_unetI/netI 0.0349
_diffrn_reflns_Laue_measured_fraction_full 0.999
_diffrn_reflns_Laue_measured_fraction_max 0.999
_diffrn_reflns_limit_h_max 11
_diffrn_reflns_limit_h_min -11
_diffrn_reflns_limit_k_max 12
_diffrn_reflns_limit_k_min -12
_diffrn_reflns_limit_l_max 13
_diffrn_reflns_limit_l_min -13
_diffrn_reflns_number 32591
_diffrn_reflns_point_group_measured_fraction_full 0.999
_diffrn_reflns_point_group_measured_fraction_max 0.999
_diffrn_reflns_theta_full 66.581
_diffrn_reflns_theta_max 66.581
_diffrn_reflns_theta_min 3.866
_diffrn_source 'micro-focus sealed X-ray tube'
_diffrn_source_type 'PhotonJet (Cu) X-ray Source'
_exptl_absorpt_coefficient_mu 5.600
_exptl_absorpt_correction_T_max 1.000
_exptl_absorpt_correction_T_min 0.547
_exptl_absorpt_correction_type gaussian
_exptl_absorpt_process_details
;
CrysAlisPro 1.171.42.73a (Rigaku Oxford Diffraction, 2022)
Numerical absorption correction based on gaussian integration over
a multifaceted crystal model
Empirical absorption correction using spherical harmonics,
implemented in SCALE3 ABSPACK scaling algorithm.
;
_exptl_crystal_colour yellow
_exptl_crystal_colour_primary yellow
_exptl_crystal_density_diffrn 1.252
_exptl_crystal_description irregular
_exptl_crystal_F_000 468
_exptl_crystal_size_max 0.157
_exptl_crystal_size_mid 0.088
_exptl_crystal_size_min 0.054
_refine_diff_density_max 0.975
_refine_diff_density_min -0.310
_refine_diff_density_rms 0.070
_refine_ls_extinction_method none
_refine_ls_goodness_of_fit_ref 1.053
_refine_ls_hydrogen_treatment constr
_refine_ls_matrix_type full
_refine_ls_number_parameters 293
_refine_ls_number_reflns 4211
_refine_ls_number_restraints 0
_refine_ls_restrained_S_all 1.053
_refine_ls_R_factor_all 0.0541
_refine_ls_R_factor_gt 0.0513
_refine_ls_shift/su_max 0.000
_refine_ls_shift/su_mean 0.000
_refine_ls_structure_factor_coef Fsqd
_refine_ls_weighting_details 'w=1/[\s^2^(Fo^2^)+(0.1101P)^2^+0.3439P] where P=(Fo^2^+2Fc^2^)/3'
_refine_ls_weighting_scheme calc
_refine_ls_wR_factor_gt 0.1443
_refine_ls_wR_factor_ref 0.1471
_reflns_Friedel_coverage 0.000
_reflns_number_gt 3931
_reflns_number_total 4211
_reflns_threshold_expression 'I > 2\s(I)'
_cod_data_source_file d4dt00072b2.cif
_cod_data_source_block gr756-1-3-gg
_cod_depositor_comments 'Adding full bibliography for 7715207--7715212.cif.'
_cod_database_code 7715212
_shelx_shelxl_version_number 2018/3
_chemical_oxdiff_formula 'C12 H38 B18 Co N'
_shelx_space_group_comment
;
The symmetry employed for this shelxl refinement is uniquely defined
by the following loop, which should always be used as a source of
symmetry information in preference to the above space-group names.
They are only intended as comments.
;
_olex2_refinement_description
;
1. Fixed Uiso
 At 1.2 times of:
  All B(H) groups, All C(H) groups, All C(H,H) groups
 At 1.5 times of:
  All C(H,H,H) groups
2.a Secondary CH2 refined with riding coordinates:
 C4(H4A,H4B), C6(H6A,H6B), C5(H5A,H5B), C3(H3A,H3B)
2.b Idealised Me refined as rotating group:
 C30(H30A,H30B,H30C), C29(H29A,H29B,H29C), C31(H31A,H31B,H31C), C32(H32A,H32B,
 H32C)
2.c Boron cage BH refined with riding coordinates:
 C2(H2), C2'(H2'), B7(H7), B4(H4), B4'(H4'), B7'(H7'), B12(H12), B6'(H6'),
 B12'(H12'), B6(H6), B11'(H11'), B9'(H9'), B9(H9), B10(H10), B5'(H5'),
 B10'(H10'), B11(H11), B5(H5)
;
_olex2_submission_special_instructions 'No special instructions were received'
_oxdiff_exptl_absorpt_empirical_details
;
Empirical correction (ABSPACK) includes:
- Absorption correction using spherical harmonics
- Frame scaling
;
_oxdiff_exptl_absorpt_empirical_full_max 4.159
_oxdiff_exptl_absorpt_empirical_full_min 0.479

loop_
_space_group_symop_operation_xyz
'x, y, z'
'-x, -y, -z'

loop_
_atom_site_label
_atom_site_type_symbol
_atom_site_fract_x
_atom_site_fract_y
_atom_site_fract_z
_atom_site_U_iso_or_equiv
_atom_site_adp_type
_atom_site_occupancy
_atom_site_site_symmetry_order
_atom_site_calc_flag
_atom_site_refinement_flags_posn
_atom_site_refinement_flags_adp
_atom_site_refinement_flags_occupancy
_atom_site_disorder_assembly
_atom_site_disorder_group
Co3 Co 0.75000(3) 0.72010(4) 0.47458(3) 0.02837(17) Uani 1 1 d . . . . .
C2 C 0.8694(3) 0.6289(3) 0.5960(2) 0.0336(6) Uani 1 1 d . . . . .
H2 H 0.931508 0.555745 0.552493 0.040 Uiso 1 1 calc R U . . .
N28 N 0.2592(2) 0.7746(3) 0.9724(2) 0.0450(6) Uani 1 1 d . . . . .
C2' C 0.6252(3) 0.6247(3) 0.3797(2) 0.0339(6) Uani 1 1 d . . . . .
H2' H 0.559842 0.562747 0.442116 0.041 Uiso 1 1 calc R U . . .
C4 C 0.4850(3) 0.8398(3) 0.4358(2) 0.0377(6) Uani 1 1 d . . . . .
H4A H 0.398775 0.827629 0.397559 0.045 Uiso 1 1 calc R U . . .
H4B H 0.499733 0.932423 0.434187 0.045 Uiso 1 1 calc R U . . .
C1 C 0.9024(3) 0.7809(3) 0.5674(2) 0.0328(6) Uani 1 1 d . . . . .
C1' C 0.6009(3) 0.7799(3) 0.3657(2) 0.0348(6) Uani 1 1 d . . . . .
C6 C 1.0293(3) 0.7473(3) 0.3719(2) 0.0397(6) Uani 1 1 d . . . . .
H6A H 1.072716 0.663075 0.390643 0.048 Uiso 1 1 calc R U . . .
H6B H 1.085491 0.794738 0.310015 0.048 Uiso 1 1 calc R U . . .
B7 B 0.7004(3) 0.6020(3) 0.6254(3) 0.0343(6) Uani 1 1 d . . . . .
H7 H 0.644843 0.515485 0.605785 0.041 Uiso 1 1 calc R U . . .
C5 C 1.0212(3) 0.8214(3) 0.4830(2) 0.0387(6) Uani 1 1 d . . . . .
H5A H 1.106790 0.807659 0.524629 0.046 Uiso 1 1 calc R U . . .
H5B H 1.012087 0.913482 0.458771 0.046 Uiso 1 1 calc R U . . .
B4 B 0.7538(3) 0.8697(3) 0.5797(3) 0.0352(6) Uani 1 1 d . . . . .
H4 H 0.734120 0.964210 0.530112 0.042 Uiso 1 1 calc R U . . .
C3 C 0.4728(3) 0.7828(3) 0.5640(2) 0.0384(6) Uani 1 1 d . . . . .
H3A H 0.423368 0.701789 0.568276 0.046 Uiso 1 1 calc R U . . .
H3B H 0.420468 0.842107 0.610982 0.046 Uiso 1 1 calc R U . . .
B4' B 0.7538(3) 0.8538(3) 0.3296(3) 0.0345(6) Uani 1 1 d . . . . .
H4' H 0.780129 0.951168 0.351926 0.041 Uiso 1 1 calc R U . . .
B8 B 0.6203(3) 0.7572(3) 0.6176(3) 0.0349(6) Uani 1 1 d . . . . .
B8' B 0.8802(3) 0.7288(3) 0.3249(3) 0.0350(6) Uani 1 1 d . . . . .
B7' B 0.7915(3) 0.5824(3) 0.3593(3) 0.0367(7) Uani 1 1 d . . . . .
H7' H 0.842315 0.495898 0.402733 0.044 Uiso 1 1 calc R U . . .
C30 C 0.2983(4) 0.8041(4) 0.8437(3) 0.0566(8) Uani 1 1 d . . . . .
H30A H 0.396714 0.812392 0.834405 0.085 Uiso 1 1 calc R U . . .
H30B H 0.254272 0.883874 0.814114 0.085 Uiso 1 1 calc R U . . .
H30C H 0.269065 0.734903 0.799625 0.085 Uiso 1 1 calc R U . . .
B12 B 0.6632(3) 0.6736(3) 0.7560(3) 0.0380(7) Uani 1 1 d . . . . .
H12 H 0.582220 0.636212 0.820161 0.046 Uiso 1 1 calc R U . . .
B6' B 0.5493(3) 0.6900(3) 0.2562(3) 0.0385(7) Uani 1 1 d . . . . .
H6' H 0.441078 0.676733 0.235243 0.046 Uiso 1 1 calc R U . . .
B12' B 0.8313(3) 0.6340(3) 0.2102(3) 0.0403(7) Uani 1 1 d . . . . .
H12' H 0.909476 0.584137 0.157080 0.048 Uiso 1 1 calc R U . . .
B6 B 0.9472(3) 0.7031(3) 0.7013(3) 0.0372(7) Uani 1 1 d . . . . .
H6 H 1.054159 0.685041 0.727656 0.045 Uiso 1 1 calc R U . . .
B11' B 0.6711(3) 0.5662(3) 0.2506(3) 0.0403(7) Uani 1 1 d . . . . .
H11' H 0.642855 0.470302 0.225783 0.048 Uiso 1 1 calc R U . . .
C29 C 0.3225(4) 0.6439(3) 1.0089(3) 0.0592(9) Uani 1 1 d . . . . .
H29A H 0.287791 0.580661 0.960750 0.089 Uiso 1 1 calc R U . . .
H29B H 0.299080 0.619448 1.091421 0.089 Uiso 1 1 calc R U . . .
H29C H 0.421136 0.648076 0.997760 0.089 Uiso 1 1 calc R U . . .
B9' B 0.8067(3) 0.8018(3) 0.1933(3) 0.0402(7) Uani 1 1 d . . . . .
H9' H 0.868935 0.863652 0.128337 0.048 Uiso 1 1 calc R U . . .
B9 B 0.6956(3) 0.8400(3) 0.7281(3) 0.0384(7) Uani 1 1 d . . . . .
H9 H 0.635935 0.913181 0.773829 0.046 Uiso 1 1 calc R U . . .
B10 B 0.8167(3) 0.7373(4) 0.8027(3) 0.0415(8) Uani 1 1 d . . . . .
H10 H 0.836020 0.742998 0.897456 0.050 Uiso 1 1 calc R U . . .
C31 C 0.3140(6) 0.8695(4) 1.0416(4) 0.0817(14) Uani 1 1 d . . . . .
H31A H 0.412432 0.872797 1.028442 0.123 Uiso 1 1 calc R U . . .
H31B H 0.292664 0.846267 1.124749 0.123 Uiso 1 1 calc R U . . .
H31C H 0.273781 0.952988 1.018174 0.123 Uiso 1 1 calc R U . . .
B5' B 0.6322(3) 0.8352(3) 0.2230(3) 0.0395(7) Uani 1 1 d . . . . .
H5' H 0.577814 0.919478 0.179330 0.047 Uiso 1 1 calc R U . . .
B10' B 0.6806(3) 0.7011(4) 0.1469(3) 0.0435(8) Uani 1 1 d . . . . .
H10' H 0.660321 0.696031 0.052208 0.052 Uiso 1 1 calc R U . . .
B11 B 0.8200(3) 0.5906(3) 0.7383(3) 0.0392(7) Uani 1 1 d . . . . .
H11 H 0.843350 0.497716 0.789190 0.047 Uiso 1 1 calc R U . . .
B5 B 0.8730(3) 0.8557(3) 0.6933(3) 0.0380(7) Uani 1 1 d . . . . .
H5 H 0.931516 0.939674 0.714949 0.046 Uiso 1 1 calc R U . . .
C32 C 0.1129(4) 0.7637(6) 0.9848(4) 0.0846(14) Uani 1 1 d . . . . .
H32A H 0.070081 0.844398 0.955939 0.127 Uiso 1 1 calc R U . . .
H32B H 0.086655 0.743651 1.067490 0.127 Uiso 1 1 calc R U . . .
H32C H 0.083309 0.695766 0.939452 0.127 Uiso 1 1 calc R U . . .

loop_
_atom_site_aniso_label
_atom_site_aniso_U_11
_atom_site_aniso_U_22
_atom_site_aniso_U_33
_atom_site_aniso_U_23
_atom_site_aniso_U_13
_atom_site_aniso_U_12
Co3 0.0210(2) 0.0407(3) 0.0234(2) -0.00123(16) 0.00017(15) -0.00824(16)
C2 0.0247(12) 0.0464(15) 0.0293(12) 0.0006(11) -0.0018(10) -0.0082(10)
N28 0.0324(12) 0.0718(17) 0.0303(12) 0.0036(10) -0.0040(9) -0.0177(11)
C2' 0.0278(12) 0.0461(15) 0.0279(12) -0.0023(11) -0.0016(10) -0.0096(11)
C4 0.0266(12) 0.0527(16) 0.0329(13) 0.0004(11) -0.0003(10) -0.0019(11)
C1 0.0269(12) 0.0442(15) 0.0276(12) -0.0033(10) -0.0001(10) -0.0106(11)
C1' 0.0283(13) 0.0473(15) 0.0283(13) 0.0012(11) -0.0004(10) -0.0086(11)
C6 0.0315(13) 0.0506(16) 0.0366(14) -0.0034(12) 0.0062(11) -0.0118(12)
B7 0.0244(13) 0.0487(17) 0.0290(14) 0.0021(12) -0.0002(11) -0.0078(12)
C5 0.0279(13) 0.0520(16) 0.0363(14) -0.0035(12) 0.0026(11) -0.0133(11)
B4 0.0256(14) 0.0462(17) 0.0344(15) -0.0070(13) 0.0002(12) -0.0054(12)
C3 0.0265(13) 0.0554(17) 0.0330(14) -0.0035(12) 0.0023(10) -0.0052(11)
B4' 0.0259(14) 0.0456(16) 0.0312(14) 0.0019(12) 0.0003(11) -0.0082(12)
B8 0.0251(14) 0.0516(18) 0.0278(14) -0.0022(12) 0.0030(11) -0.0068(12)
B8' 0.0274(14) 0.0458(17) 0.0316(15) -0.0039(12) 0.0046(11) -0.0082(12)
B7' 0.0263(14) 0.0511(18) 0.0333(15) -0.0068(13) 0.0021(12) -0.0084(12)
C30 0.057(2) 0.071(2) 0.0405(17) 0.0051(15) 0.0024(14) -0.0121(16)
B12 0.0270(14) 0.0585(19) 0.0281(14) 0.0003(13) 0.0011(11) -0.0110(13)
B6' 0.0309(15) 0.059(2) 0.0256(14) -0.0005(13) -0.0028(11) -0.0118(14)
B12' 0.0330(15) 0.058(2) 0.0310(15) -0.0077(13) 0.0048(12) -0.0110(14)
B6 0.0278(14) 0.0578(19) 0.0261(14) -0.0022(13) -0.0022(11) -0.0098(13)
B11' 0.0357(16) 0.0569(19) 0.0298(15) -0.0098(13) -0.0013(12) -0.0126(14)
C29 0.070(2) 0.063(2) 0.0441(17) 0.0053(15) -0.0061(16) -0.0113(17)
B9' 0.0313(15) 0.061(2) 0.0274(14) -0.0009(13) 0.0045(12) -0.0119(14)
B9 0.0288(14) 0.0580(19) 0.0293(14) -0.0091(13) 0.0046(12) -0.0092(13)
B10 0.0277(15) 0.070(2) 0.0271(15) -0.0040(14) -0.0008(12) -0.0102(14)
C31 0.120(4) 0.068(2) 0.060(2) -0.0032(19) -0.037(2) -0.024(2)
B5' 0.0329(16) 0.0579(19) 0.0265(14) 0.0038(13) 0.0007(12) -0.0106(14)
B10' 0.0374(17) 0.067(2) 0.0269(15) -0.0052(14) 0.0016(13) -0.0135(15)
B11 0.0287(14) 0.059(2) 0.0289(15) 0.0047(13) -0.0010(12) -0.0097(13)
B5 0.0297(15) 0.0554(19) 0.0300(15) -0.0092(13) 0.0005(12) -0.0113(13)
C32 0.042(2) 0.143(4) 0.067(3) -0.003(3) 0.0069(18) -0.011(2)

loop_
_atom_type_symbol
_atom_type_description
_atom_type_scat_dispersion_real
_atom_type_scat_dispersion_imag
_atom_type_scat_source
C C 0.0181 0.0091 'International Tables Vol C Tables 4.2.6.8 and 6.1.1.4'
H H 0.0000 0.0000 'International Tables Vol C Tables 4.2.6.8 and 6.1.1.4'
B B 0.0090 0.0039 'International Tables Vol C Tables 4.2.6.8 and 6.1.1.4'
Co Co -2.3653 3.6143 'International Tables Vol C Tables 4.2.6.8 and 6.1.1.4'
N N 0.0311 0.0180 'International Tables Vol C Tables 4.2.6.8 and 6.1.1.4'

loop_
_exptl_crystal_face_index_h
_exptl_crystal_face_index_k
_exptl_crystal_face_index_l
_exptl_crystal_face_perp_dist
-4 4 -4 0.0243
4 -3 5 0.0241
-4 3 -5 0.0256
0 5 5 0.0449
0 -5 -5 0.0476
-5 -3 3 0.0580
-2 2 7 0.0446
2 -1 -7 0.0236
5 4 2 0.0722
5 0 -5 0.0404

loop_
_geom_angle_atom_site_label_1
_geom_angle_atom_site_label_2
_geom_angle_atom_site_label_3
_geom_angle
_geom_angle_site_symmetry_1
_geom_angle_site_symmetry_3
_geom_angle_publ_flag
C2 Co3 C1 47.89(11) . . ?
C2 Co3 B7 49.26(10) . . ?
C2 Co3 B4 84.61(12) . . ?
C2 Co3 B4' 142.66(11) . . ?
C2 Co3 B8 85.37(11) . . ?
C2 Co3 B8' 101.29(11) . . ?
C2 Co3 B7' 91.52(12) . . ?
C2' Co3 C2 121.81(11) . . ?
C2' Co3 C1 167.13(11) . . ?
C2' Co3 C1' 48.04(11) . . ?
C2' Co3 B7 91.16(11) . . ?
C2' Co3 B4 142.36(12) . . ?
C2' Co3 B4' 84.50(11) . . ?
C2' Co3 B8 100.87(11) . . ?
C2' Co3 B8' 85.39(11) . . ?
C2' Co3 B7' 49.25(11) . . ?
C1 Co3 B7 85.58(11) . . ?
C1 Co3 B4 50.05(11) . . ?
C1 Co3 B4' 101.30(11) . . ?
C1 Co3 B8 86.73(11) . . ?
C1 Co3 B8' 89.38(11) . . ?
C1 Co3 B7' 119.02(12) . . ?
C1' Co3 C2 167.05(11) . . ?
C1' Co3 C1 143.42(11) . . ?
C1' Co3 B7 118.76(11) . . ?
C1' Co3 B4 100.87(12) . . ?
C1' Co3 B4' 49.91(10) . . ?
C1' Co3 B8 88.98(11) . . ?
C1' Co3 B8' 86.66(11) . . ?
C1' Co3 B7' 85.58(12) . . ?
B7 Co3 B8 50.92(12) . . ?
B7 Co3 B8' 141.27(13) . . ?
B4 Co3 B7 87.62(13) . . ?
B4 Co3 B4' 88.17(13) . . ?
B4 Co3 B8 51.20(12) . . ?
B4 Co3 B8' 117.60(13) . . ?
B4 Co3 B7' 166.88(12) . . ?
B4' Co3 B7 166.69(12) . . ?
B4' Co3 B8 117.55(13) . . ?
B4' Co3 B8' 51.03(12) . . ?
B8' Co3 B8 166.82(13) . . ?
B7' Co3 B7 99.35(13) . . ?
B7' Co3 B4' 87.35(13) . . ?
B7' Co3 B8 141.10(12) . . ?
B7' Co3 B8' 50.88(12) . . ?
Co3 C2 H2 107.9 . . ?
C1 C2 Co3 66.06(13) . . ?
C1 C2 H2 120.2 . . ?
C1 C2 B7 112.6(2) . . ?
C1 C2 B6 62.59(17) . . ?
C1 C2 B11 112.8(2) . . ?
B7 C2 Co3 67.26(13) . . ?
B7 C2 H2 118.8 . . ?
B6 C2 Co3 123.88(19) . . ?
B6 C2 H2 116.2 . . ?
B6 C2 B7 114.2(2) . . ?
B11 C2 Co3 124.35(18) . . ?
B11 C2 H2 116.5 . . ?
B11 C2 B7 62.88(16) . . ?
B11 C2 B6 62.02(17) . . ?
C30 N28 C29 106.0(3) . . ?
C31 N28 C30 110.5(3) . . ?
C31 N28 C29 109.5(3) . . ?
C32 N28 C30 108.8(3) . . ?
C32 N28 C29 108.1(3) . . ?
C32 N28 C31 113.6(4) . . ?
Co3 C2' H2' 107.9 . . ?
C1' C2' Co3 66.13(13) . . ?
C1' C2' H2' 120.5 . . ?
C1' C2' B7' 112.4(2) . . ?
C1' C2' B6' 62.42(17) . . ?
C1' C2' B11' 112.4(2) . . ?
B7' C2' Co3 67.20(14) . . ?
B7' C2' H2' 118.6 . . ?
B7' C2' B6' 114.7(2) . . ?
B6' C2' Co3 124.06(18) . . ?
B6' C2' H2' 115.9 . . ?
B11' C2' Co3 124.26(17) . . ?
B11' C2' H2' 116.6 . . ?
B11' C2' B7' 62.93(17) . . ?
B11' C2' B6' 62.23(19) . . ?
H4A C4 H4B 107.8 . . ?
C1' C4 H4A 109.0 . . ?
C1' C4 H4B 109.0 . . ?
C1' C4 C3 113.1(2) . . ?
C3 C4 H4A 109.0 . . ?
C3 C4 H4B 109.0 . . ?
C2 C1 Co3 66.05(12) . . ?
C2 C1 B4 109.51(19) . . ?
C2 C1 B6 60.63(16) . . ?
C2 C1 B5 108.6(2) . . ?
C5 C1 Co3 109.04(17) . . ?
C5 C1 C2 119.5(2) . . ?
C5 C1 B4 123.4(2) . . ?
C5 C1 B6 115.4(2) . . ?
C5 C1 B5 120.1(2) . . ?
B4 C1 Co3 66.48(13) . . ?
B4 C1 B6 112.0(2) . . ?
B6 C1 Co3 122.11(17) . . ?
B5 C1 Co3 122.28(17) . . ?
B5 C1 B4 62.18(17) . . ?
B5 C1 B6 60.75(18) . . ?
C2' C1' Co3 65.84(13) . . ?
C2' C1' B4' 109.4(2) . . ?
C2' C1' B6' 60.67(17) . . ?
C2' C1' B5' 108.9(2) . . ?
C4 C1' Co3 109.46(17) . . ?
C4 C1' C2' 119.8(2) . . ?
C4 C1' B4' 123.6(2) . . ?
C4 C1' B6' 114.7(2) . . ?
C4 C1' B5' 119.3(2) . . ?
B4' C1' Co3 66.77(13) . . ?
B4' C1' B6' 112.3(2) . . ?
B6' C1' Co3 122.21(19) . . ?
B5' C1' Co3 122.67(18) . . ?
B5' C1' B4' 62.09(17) . . ?
B5' C1' B6' 61.22(17) . . ?
H6A C6 H6B 108.1 . . ?
C5 C6 H6A 109.5 . . ?
C5 C6 H6B 109.5 . . ?
C5 C6 B8' 110.5(2) . . ?
B8' C6 H6A 109.5 . . ?
B8' C6 H6B 109.5 . . ?
Co3 B7 H7 112.3 . . ?
C2 B7 Co3 63.48(13) . . ?
C2 B7 H7 125.6 . . ?
C2 B7 B8 105.5(2) . . ?
C2 B7 B12 104.7(2) . . ?
C2 B7 B11 58.19(15) . . ?
B8 B7 Co3 65.05(13) . . ?
B8 B7 H7 121.7 . . ?
B12 B7 Co3 118.1(2) . . ?
B12 B7 H7 120.3 . . ?
B12 B7 B8 60.86(18) . . ?
B12 B7 B11 60.29(18) . . ?
B11 B7 Co3 116.78(18) . . ?
B11 B7 H7 119.9 . . ?
B11 B7 B8 109.2(2) . . ?
C1 C5 C6 113.1(2) . . ?
C1 C5 H5A 109.0 . . ?
C1 C5 H5B 109.0 . . ?
C6 C5 H5A 109.0 . . ?
C6 C5 H5B 109.0 . . ?
H5A C5 H5B 107.8 . . ?
Co3 B4 H4 112.6 . . ?
C1 B4 Co3 63.47(13) . . ?
C1 B4 H4 124.6 . . ?
C1 B4 B8 106.4(2) . . ?
C1 B4 B9 105.7(2) . . ?
C1 B4 B5 58.57(16) . . ?
B8 B4 Co3 65.25(14) . . ?
B8 B4 H4 121.9 . . ?
B9 B4 Co3 117.6(2) . . ?
B9 B4 H4 120.4 . . ?
B9 B4 B8 60.11(17) . . ?
B9 B4 B5 60.30(17) . . ?
B5 B4 Co3 116.4(2) . . ?
B5 B4 H4 120.2 . . ?
B5 B4 B8 108.6(2) . . ?
C4 C3 H3A 109.5 . . ?
C4 C3 H3B 109.5 . . ?
C4 C3 B8 110.9(2) . . ?
H3A C3 H3B 108.0 . . ?
B8 C3 H3A 109.5 . . ?
B8 C3 H3B 109.5 . . ?
Co3 B4' H4' 112.8 . . ?
C1' B4' Co3 63.32(13) . . ?
C1' B4' H4' 125.0 . . ?
C1' B4' B8' 106.5(2) . . ?
C1' B4' B9' 105.4(2) . . ?
C1' B4' B5' 58.25(16) . . ?
B8' B4' Co3 65.14(14) . . ?
B8' B4' H4' 121.4 . . ?
B9' B4' Co3 117.8(2) . . ?
B9' B4' H4' 120.2 . . ?
B9' B4' B8' 60.78(18) . . ?
B9' B4' B5' 60.43(18) . . ?
B5' B4' Co3 116.19(19) . . ?
B5' B4' H4' 120.1 . . ?
B5' B4' B8' 109.3(2) . . ?
B7 B8 Co3 64.02(13) . . ?
B7 B8 B4 106.0(2) . . ?
B7 B8 B12 58.51(17) . . ?
B4 B8 Co3 63.55(13) . . ?
B4 B8 B12 106.2(2) . . ?
C3 B8 Co3 105.42(18) . . ?
C3 B8 B7 121.8(2) . . ?
C3 B8 B4 119.8(2) . . ?
C3 B8 B12 128.6(2) . . ?
C3 B8 B9 127.3(2) . . ?
B12 B8 Co3 115.19(19) . . ?
B9 B8 Co3 115.32(17) . . ?
B9 B8 B7 105.8(2) . . ?
B9 B8 B4 59.20(17) . . ?
B9 B8 B12 59.54(18) . . ?
C6 B8' Co3 105.38(18) . . ?
C6 B8' B4' 120.6(2) . . ?
C6 B8' B7' 121.1(2) . . ?
C6 B8' B12' 128.3(2) . . ?
C6 B8' B9' 128.5(2) . . ?
B4' B8' Co3 63.83(13) . . ?
B4' B8' B12' 105.6(2) . . ?
B4' B8' B9' 58.51(17) . . ?
B7' B8' Co3 63.83(13) . . ?
B7' B8' B4' 105.9(2) . . ?
B7' B8' B12' 59.14(17) . . ?
B7' B8' B9' 105.4(2) . . ?
B12' B8' Co3 115.45(18) . . ?
B9' B8' Co3 114.74(18) . . ?
B9' B8' B12' 58.89(19) . . ?
Co3 B7' H7' 112.2 . . ?
C2' B7' Co3 63.55(14) . . ?
C2' B7' B8' 105.8(2) . . ?
C2' B7' H7' 125.5 . . ?
C2' B7' B12' 104.6(2) . . ?
C2' B7' B11' 58.31(16) . . ?
B8' B7' Co3 65.28(14) . . ?
B8' B7' H7' 121.6 . . ?
B12' B7' Co3 118.1(2) . . ?
B12' B7' B8' 60.82(17) . . ?
B12' B7' H7' 120.5 . . ?
B11' B7' Co3 116.9(2) . . ?
B11' B7' B8' 109.1(2) . . ?
B11' B7' H7' 120.0 . . ?
B11' B7' B12' 59.96(17) . . ?
N28 C30 H30A 109.5 . . ?
N28 C30 H30B 109.5 . . ?
N28 C30 H30C 109.5 . . ?
H30A C30 H30B 109.5 . . ?
H30A C30 H30C 109.5 . . ?
H30B C30 H30C 109.5 . . ?
B7 B12 B8 60.63(17) . . ?
B7 B12 H12 121.5 . . ?
B7 B12 B9 107.8(2) . . ?
B7 B12 B10 108.1(2) . . ?
B7 B12 B11 60.37(17) . . ?
B8 B12 H12 120.9 . . ?
B9 B12 B8 59.95(18) . . ?
B9 B12 H12 122.2 . . ?
B9 B12 B10 59.96(19) . . ?
B10 B12 B8 108.7(2) . . ?
B10 B12 H12 121.7 . . ?
B11 B12 B8 109.1(2) . . ?
B11 B12 H12 121.6 . . ?
B11 B12 B9 107.5(2) . . ?
B11 B12 B10 59.60(19) . . ?
C2' B6' C1' 56.91(16) . . ?
C2' B6' H6' 125.1 . . ?
C2' B6' B11' 58.54(17) . . ?
C2' B6' B5' 103.7(2) . . ?
C2' B6' B10' 104.8(2) . . ?
C1' B6' H6' 124.2 . . ?
C1' B6' B11' 105.0(2) . . ?
C1' B6' B5' 58.44(17) . . ?
C1' B6' B10' 105.8(2) . . ?
B11' B6' H6' 122.0 . . ?
B11' B6' B10' 60.23(19) . . ?
B5' B6' H6' 122.4 . . ?
B5' B6' B11' 108.1(2) . . ?
B5' B6' B10' 60.63(19) . . ?
B10' B6' H6' 122.2 . . ?
B8' B12' H12' 120.8 . . ?
B7' B12' B8' 60.05(17) . . ?
B7' B12' H12' 122.1 . . ?
B7' B12' B10' 107.8(2) . . ?
B11' B12' B8' 108.5(2) . . ?
B11' B12' B7' 59.98(17) . . ?
B11' B12' H12' 122.0 . . ?
B11' B12' B10' 59.58(19) . . ?
B9' B12' B8' 60.38(18) . . ?
B9' B12' B7' 107.2(2) . . ?
B9' B12' H12' 122.3 . . ?
B9' B12' B11' 107.0(2) . . ?
B9' B12' B10' 59.93(19) . . ?
B10' B12' B8' 109.1(2) . . ?
B10' B12' H12' 121.5 . . ?
C2 B6 C1 56.79(15) . . ?
C2 B6 H6 125.1 . . ?
C2 B6 B10 105.1(2) . . ?
C2 B6 B11 58.69(16) . . ?
C2 B6 B5 104.2(2) . . ?
C1 B6 H6 124.0 . . ?
C1 B6 B10 106.1(2) . . ?
C1 B6 B11 105.4(2) . . ?
C1 B6 B5 59.02(17) . . ?
B10 B6 H6 122.1 . . ?
B10 B6 B11 60.62(19) . . ?
B11 B6 H6 121.6 . . ?
B5 B6 H6 122.0 . . ?
B5 B6 B10 60.53(19) . . ?
B5 B6 B11 108.7(2) . . ?
C2' B11' B7' 58.76(16) . . ?
C2' B11' B6' 59.23(17) . . ?
C2' B11' B12' 105.0(2) . . ?
C2' B11' H11' 124.6 . . ?
C2' B11' B10' 105.2(2) . . ?
B7' B11' H11' 121.2 . . ?
B6' B11' B7' 108.7(2) . . ?
B6' B11' B12' 108.7(2) . . ?
B6' B11' H11' 121.0 . . ?
B6' B11' B10' 60.04(19) . . ?
B12' B11' B7' 60.05(17) . . ?
B12' B11' H11' 122.1 . . ?
B10' B11' B7' 108.6(2) . . ?
B10' B11' B12' 60.49(19) . . ?
B10' B11' H11' 122.0 . . ?
N28 C29 H29A 109.5 . . ?
N28 C29 H29B 109.5 . . ?
N28 C29 H29C 109.5 . . ?
H29A C29 H29B 109.5 . . ?
H29A C29 H29C 109.5 . . ?
H29B C29 H29C 109.5 . . ?
B4' B9' B8' 60.71(17) . . ?
B4' B9' B12' 108.8(2) . . ?
B4' B9' H9' 121.2 . . ?
B4' B9' B5' 60.10(17) . . ?
B4' B9' B10' 108.8(2) . . ?
B8' B9' H9' 120.5 . . ?
B12' B9' B8' 60.73(18) . . ?
B12' B9' H9' 121.5 . . ?
B12' B9' B5' 108.0(2) . . ?
B12' B9' B10' 60.35(19) . . ?
B5' B9' B8' 109.0(2) . . ?
B5' B9' H9' 121.8 . . ?
B5' B9' B10' 59.95(19) . . ?
B10' B9' B8' 109.8(2) . . ?
B10' B9' H9' 121.0 . . ?
B4 B9 B8 60.68(16) . . ?
B4 B9 B12 108.2(2) . . ?
B4 B9 H9 121.6 . . ?
B4 B9 B10 107.9(2) . . ?
B4 B9 B5 60.01(17) . . ?
B8 B9 H9 120.5 . . ?
B12 B9 B8 60.52(18) . . ?
B12 B9 H9 121.9 . . ?
B12 B9 B10 60.10(19) . . ?
B12 B9 B5 107.2(2) . . ?
B10 B9 B8 109.3(2) . . ?
B10 B9 H9 121.6 . . ?
B10 B9 B5 59.26(18) . . ?
B5 B9 B8 108.8(2) . . ?
B5 B9 H9 122.2 . . ?
B12 B10 H10 121.7 . . ?
B6 B10 B12 107.8(2) . . ?
B6 B10 B9 108.1(2) . . ?
B6 B10 H10 121.9 . . ?
B6 B10 B11 59.69(18) . . ?
B6 B10 B5 59.58(18) . . ?
B9 B10 B12 59.94(18) . . ?
B9 B10 H10 121.5 . . ?
B11 B10 B12 59.89(19) . . ?
B11 B10 B9 107.7(2) . . ?
B11 B10 H10 122.2 . . ?
B5 B10 B12 107.9(2) . . ?
B5 B10 B9 60.41(18) . . ?
B5 B10 H10 122.0 . . ?
B5 B10 B11 107.2(2) . . ?
N28 C31 H31A 109.5 . . ?
N28 C31 H31B 109.5 . . ?
N28 C31 H31C 109.5 . . ?
H31A C31 H31B 109.5 . . ?
H31A C31 H31C 109.5 . . ?
H31B C31 H31C 109.5 . . ?
C1' B5' B4' 59.66(16) . . ?
C1' B5' B6' 60.34(17) . . ?
C1' B5' B9' 105.8(2) . . ?
C1' B5' H5' 123.1 . . ?
C1' B5' B10' 106.8(2) . . ?
B4' B5' B9' 59.47(17) . . ?
B4' B5' H5' 121.1 . . ?
B4' B5' B10' 108.4(2) . . ?
B6' B5' B4' 109.6(2) . . ?
B6' B5' B9' 108.2(3) . . ?
B6' B5' H5' 120.7 . . ?
B6' B5' B10' 60.04(19) . . ?
B9' B5' H5' 122.6 . . ?
B10' B5' B9' 60.05(19) . . ?
B10' B5' H5' 121.9 . . ?
B6' B10' B12' 108.0(2) . . ?
B6' B10' B11' 59.74(19) . . ?
B6' B10' B9' 107.6(2) . . ?
B6' B10' B5' 59.33(18) . . ?
B6' B10' H10' 121.9 . . ?
B12' B10' H10' 121.7 . . ?
B11' B10' B12' 59.93(19) . . ?
B11' B10' B9' 107.1(2) . . ?
B11' B10' B5' 106.6(2) . . ?
B11' B10' H10' 122.4 . . ?
B9' B10' B12' 59.72(19) . . ?
B9' B10' H10' 122.0 . . ?
B5' B10' B12' 107.5(2) . . ?
B5' B10' B9' 60.00(18) . . ?
B5' B10' H10' 122.4 . . ?
C2 B11 B7 58.93(15) . . ?
C2 B11 B12 104.5(2) . . ?
C2 B11 B6 59.29(16) . . ?
C2 B11 B10 104.8(2) . . ?
C2 B11 H11 124.6 . . ?
B7 B11 H11 121.5 . . ?
B12 B11 B7 59.34(17) . . ?
B12 B11 H11 122.4 . . ?
B6 B11 B7 108.7(2) . . ?
B6 B11 B12 108.3(2) . . ?
B6 B11 B10 59.69(18) . . ?
B6 B11 H11 121.0 . . ?
B10 B11 B7 108.0(2) . . ?
B10 B11 B12 60.51(19) . . ?
B10 B11 H11 122.4 . . ?
C1 B5 B4 59.26(16) . . ?
C1 B5 B6 60.23(17) . . ?
C1 B5 B9 105.7(2) . . ?
C1 B5 B10 106.6(2) . . ?
C1 B5 H5 123.3 . . ?
B4 B5 B9 59.69(17) . . ?
B4 B5 H5 121.2 . . ?
B6 B5 B4 109.2(2) . . ?
B6 B5 B9 108.3(2) . . ?
B6 B5 B10 59.89(19) . . ?
B6 B5 H5 120.8 . . ?
B9 B5 H5 122.4 . . ?
B10 B5 B4 108.5(2) . . ?
B10 B5 B9 60.33(18) . . ?
B10 B5 H5 121.8 . . ?
N28 C32 H32A 109.5 . . ?
N28 C32 H32B 109.5 . . ?
N28 C32 H32C 109.5 . . ?
H32A C32 H32B 109.5 . . ?
H32A C32 H32C 109.5 . . ?
H32B C32 H32C 109.5 . . ?

loop_
_geom_bond_atom_site_label_1
_geom_bond_atom_site_label_2
_geom_bond_distance
_geom_bond_site_symmetry_2
_geom_bond_publ_flag
Co3 C2 2.026(3) . ?
Co3 C2' 2.020(3) . ?
Co3 C1 2.026(2) . ?
Co3 C1' 2.024(3) . ?
Co3 B7 2.088(3) . ?
Co3 B4 2.076(3) . ?
Co3 B4' 2.082(3) . ?
Co3 B8 2.106(3) . ?
Co3 B8' 2.105(3) . ?
Co3 B7' 2.080(3) . ?
C2 H2 1.1200 . ?
C2 C1 1.645(4) . ?
C2 B7 1.716(4) . ?
C2 B6 1.713(4) . ?
C2 B11 1.702(4) . ?
N28 C30 1.519(4) . ?
N28 C29 1.534(5) . ?
N28 C31 1.459(4) . ?
N28 C32 1.455(4) . ?
C2' H2' 1.1200 . ?
C2' C1' 1.646(4) . ?
C2' B7' 1.709(4) . ?
C2' B6' 1.713(4) . ?
C2' B11' 1.701(4) . ?
C4 H4A 0.9900 . ?
C4 H4B 0.9900 . ?
C4 C1' 1.535(4) . ?
C4 C3 1.541(4) . ?
C1 C5 1.536(3) . ?
C1 B4 1.736(4) . ?
C1 B6 1.745(4) . ?
C1 B5 1.723(4) . ?
C1' B4' 1.733(4) . ?
C1' B6' 1.742(4) . ?
C1' B5' 1.708(4) . ?
C6 H6A 0.9900 . ?
C6 H6B 0.9900 . ?
C6 C5 1.556(4) . ?
C6 B8' 1.610(4) . ?
B7 H7 1.1200 . ?
B7 B8 1.803(5) . ?
B7 B12 1.764(4) . ?
B7 B11 1.783(4) . ?
C5 H5A 0.9900 . ?
C5 H5B 0.9900 . ?
B4 H4 1.1200 . ?
B4 B8 1.807(4) . ?
B4 B9 1.780(4) . ?
B4 B5 1.786(4) . ?
C3 H3A 0.9900 . ?
C3 H3B 0.9900 . ?
C3 B8 1.613(4) . ?
B4' H4' 1.1200 . ?
B4' B8' 1.804(4) . ?
B4' B9' 1.764(4) . ?
B4' B5' 1.775(4) . ?
B8 B12 1.807(4) . ?
B8 B9 1.797(4) . ?
B8' B7' 1.798(4) . ?
B8' B12' 1.811(4) . ?
B8' B9' 1.805(4) . ?
B7' H7' 1.1200 . ?
B7' B12' 1.781(4) . ?
B7' B11' 1.780(4) . ?
C30 H30A 0.9800 . ?
C30 H30B 0.9800 . ?
C30 H30C 0.9800 . ?
B12 H12 1.1200 . ?
B12 B9 1.790(5) . ?
B12 B10 1.793(4) . ?
B12 B11 1.781(5) . ?
B6' H6' 1.1200 . ?
B6' B11' 1.764(5) . ?
B6' B5' 1.757(5) . ?
B6' B10' 1.770(4) . ?
B12' H12' 1.1200 . ?
B12' B11' 1.779(4) . ?
B12' B9' 1.778(5) . ?
B12' B10' 1.789(5) . ?
B6 H6 1.1200 . ?
B6 B10 1.760(4) . ?
B6 B11 1.760(4) . ?
B6 B5 1.754(5) . ?
B11' H11' 1.1200 . ?
B11' B10' 1.773(5) . ?
C29 H29A 0.9800 . ?
C29 H29B 0.9800 . ?
C29 H29C 0.9800 . ?
B9' H9' 1.1200 . ?
B9' B5' 1.781(4) . ?
B9' B10' 1.782(5) . ?
B9 H9 1.1200 . ?
B9 B10 1.790(5) . ?
B9 B5 1.792(4) . ?
B10 H10 1.1200 . ?
B10 B11 1.776(5) . ?
B10 B5 1.771(5) . ?
C31 H31A 0.9800 . ?
C31 H31B 0.9800 . ?
C31 H31C 0.9800 . ?
B5' H5' 1.1200 . ?
B5' B10' 1.780(5) . ?
B10' H10' 1.1200 . ?
B11 H11 1.1200 . ?
B5 H5 1.1200 . ?
C32 H32A 0.9800 . ?
C32 H32B 0.9800 . ?
C32 H32C 0.9800 . ?

loop_
_geom_torsion_atom_site_label_1
_geom_torsion_atom_site_label_2
_geom_torsion_atom_site_label_3
_geom_torsion_atom_site_label_4
_geom_torsion
_geom_torsion_site_symmetry_1
_geom_torsion_site_symmetry_2
_geom_torsion_site_symmetry_3
_geom_torsion_site_symmetry_4
_geom_torsion_publ_flag
Co3 C2 C1 C5 -99.1(2) . . . . ?
Co3 C2 C1 B4 51.65(16) . . . . ?
Co3 C2 C1 B6 156.55(17) . . . . ?
Co3 C2 C1 B5 117.86(18) . . . . ?
Co3 C2 B7 B8 -51.11(15) . . . . ?
Co3 C2 B7 B12 -114.4(2) . . . . ?
Co3 C2 B7 B11 -154.4(2) . . . . ?
Co3 C2 B6 C1 -25.98(18) . . . . ?
Co3 C2 B6 B10 73.7(3) . . . . ?
Co3 C2 B6 B11 114.4(2) . . . . ?
Co3 C2 B6 B5 10.9(3) . . . . ?
Co3 C2 B11 B7 28.8(2) . . . . ?
Co3 C2 B11 B12 -10.7(3) . . . . ?
Co3 C2 B11 B6 -113.7(2) . . . . ?
Co3 C2 B11 B10 -73.5(3) . . . . ?
Co3 C2' C1' C4 -99.4(2) . . . . ?
Co3 C2' C1' B4' 51.96(16) . . . . ?
Co3 C2' C1' B6' 157.23(17) . . . . ?
Co3 C2' C1' B5' 118.14(19) . . . . ?
Co3 C2' B7' B8' -51.23(16) . . . . ?
Co3 C2' B7' B12' -114.5(2) . . . . ?
Co3 C2' B7' B11' -154.3(2) . . . . ?
Co3 C2' B6' C1' -25.29(19) . . . . ?
Co3 C2' B6' B11' 114.3(2) . . . . ?
Co3 C2' B6' B5' 11.4(3) . . . . ?
Co3 C2' B6' B10' 74.1(3) . . . . ?
Co3 C2' B11' B7' 29.0(2) . . . . ?
Co3 C2' B11' B6' -114.0(2) . . . . ?
Co3 C2' B11' B12' -10.9(3) . . . . ?
Co3 C2' B11' B10' -73.8(3) . . . . ?
Co3 C1 C5 C6 -29.3(3) . . . . ?
Co3 C1 B4 B8 50.59(16) . . . . ?
Co3 C1 B4 B9 113.40(19) . . . . ?
Co3 C1 B4 B5 152.65(19) . . . . ?
Co3 C1 B6 C2 25.43(19) . . . . ?
Co3 C1 B6 B10 -72.3(3) . . . . ?
Co3 C1 B6 B11 -9.0(3) . . . . ?
Co3 C1 B6 B5 -111.8(2) . . . . ?
Co3 C1 B5 B4 -29.9(2) . . . . ?
Co3 C1 B5 B6 111.5(2) . . . . ?
Co3 C1 B5 B9 9.1(3) . . . . ?
Co3 C1 B5 B10 72.2(3) . . . . ?
Co3 C1' B4' B8' 50.24(16) . . . . ?
Co3 C1' B4' B9' 113.7(2) . . . . ?
Co3 C1' B4' B5' 153.1(2) . . . . ?
Co3 C1' B6' C2' 24.66(18) . . . . ?
Co3 C1' B6' B11' -10.2(3) . . . . ?
Co3 C1' B6' B5' -112.4(2) . . . . ?
Co3 C1' B6' B10' -73.0(3) . . . . ?
Co3 C1' B5' B4' -29.6(2) . . . . ?
Co3 C1' B5' B6' 111.7(2) . . . . ?
Co3 C1' B5' B9' 9.4(3) . . . . ?
Co3 C1' B5' B10' 72.3(3) . . . . ?
Co3 B7 B8 B4 -49.09(16) . . . . ?
Co3 B7 B8 C3 92.6(2) . . . . ?
Co3 B7 B8 B12 -148.62(18) . . . . ?
Co3 B7 B8 B9 -110.90(18) . . . . ?
Co3 B7 B12 B8 32.36(18) . . . . ?
Co3 B7 B12 B9 -6.0(3) . . . . ?
Co3 B7 B12 B10 -69.4(3) . . . . ?
Co3 B7 B12 B11 -106.5(2) . . . . ?
Co3 B7 B11 C2 -25.6(2) . . . . ?
Co3 B7 B11 B12 108.6(2) . . . . ?
Co3 B7 B11 B6 7.9(3) . . . . ?
Co3 B7 B11 B10 71.1(2) . . . . ?
Co3 B4 B8 B7 49.36(16) . . . . ?
Co3 B4 B8 C3 -93.3(2) . . . . ?
Co3 B4 B8 B12 110.5(2) . . . . ?
Co3 B4 B8 B9 148.5(2) . . . . ?
Co3 B4 B9 B8 -32.4(2) . . . . ?
Co3 B4 B9 B12 6.5(3) . . . . ?
Co3 B4 B9 B10 70.1(3) . . . . ?
Co3 B4 B9 B5 106.3(2) . . . . ?
Co3 B4 B5 C1 27.32(18) . . . . ?
Co3 B4 B5 B6 -7.7(3) . . . . ?
Co3 B4 B5 B9 -108.1(2) . . . . ?
Co3 B4 B5 B10 -71.4(3) . . . . ?
Co3 B4' B8' C6 -93.0(2) . . . . ?
Co3 B4' B8' B7' 49.41(16) . . . . ?
Co3 B4' B8' B12' 111.10(18) . . . . ?
Co3 B4' B8' B9' 147.97(18) . . . . ?
Co3 B4' B9' B8' -32.95(18) . . . . ?
Co3 B4' B9' B12' 5.5(3) . . . . ?
Co3 B4' B9' B5' 105.9(2) . . . . ?
Co3 B4' B9' B10' 69.7(3) . . . . ?
Co3 B4' B5' C1' 26.8(2) . . . . ?
Co3 B4' B5' B6' -8.5(3) . . . . ?
Co3 B4' B5' B9' -108.6(2) . . . . ?
Co3 B4' B5' B10' -72.3(2) . . . . ?
Co3 B8 B12 B7 -31.15(18) . . . . ?
Co3 B8 B12 B9 105.8(2) . . . . ?
Co3 B8 B12 B10 69.5(3) . . . . ?
Co3 B8 B12 B11 6.1(3) . . . . ?
Co3 B8 B9 B4 31.2(2) . . . . ?
Co3 B8 B9 B12 -105.5(2) . . . . ?
Co3 B8 B9 B10 -69.1(3) . . . . ?
Co3 B8 B9 B5 -6.0(3) . . . . ?
Co3 B8' B7' C2' 50.21(16) . . . . ?
Co3 B8' B7' B12' 148.4(2) . . . . ?
Co3 B8' B7' B11' 111.6(2) . . . . ?
Co3 B8' B12' B7' -31.4(2) . . . . ?
Co3 B8' B12' B11' 5.2(3) . . . . ?
Co3 B8' B12' B9' 104.7(2) . . . . ?
Co3 B8' B12' B10' 68.6(3) . . . . ?
Co3 B8' B9' B4' 31.60(18) . . . . ?
Co3 B8' B9' B12' -105.9(2) . . . . ?
Co3 B8' B9' B5' -5.5(3) . . . . ?
Co3 B8' B9' B10' -69.4(3) . . . . ?
Co3 B7' B12' B8' 32.71(19) . . . . ?
Co3 B7' B12' B11' -106.5(2) . . . . ?
Co3 B7' B12' B9' -6.4(3) . . . . ?
Co3 B7' B12' B10' -69.6(3) . . . . ?
Co3 B7' B11' C2' -25.85(19) . . . . ?
Co3 B7' B11' B6' 7.2(3) . . . . ?
Co3 B7' B11' B12' 108.5(2) . . . . ?
Co3 B7' B11' B10' 71.0(3) . . . . ?
C2 C1 C5 C6 43.4(3) . . . . ?
C2 C1 B4 Co3 -51.41(16) . . . . ?
C2 C1 B4 B8 -0.8(3) . . . . ?
C2 C1 B4 B9 62.0(2) . . . . ?
C2 C1 B4 B5 101.2(2) . . . . ?
C2 C1 B6 B10 -97.7(2) . . . . ?
C2 C1 B6 B11 -34.4(2) . . . . ?
C2 C1 B6 B5 -137.2(2) . . . . ?
C2 C1 B5 B4 -102.8(2) . . . . ?
C2 C1 B5 B6 38.64(19) . . . . ?
C2 C1 B5 B9 -63.8(3) . . . . ?
C2 C1 B5 B10 -0.7(3) . . . . ?
C2 B7 B8 Co3 50.19(15) . . . . ?
C2 B7 B8 B4 1.1(3) . . . . ?
C2 B7 B8 C3 142.8(2) . . . . ?
C2 B7 B8 B12 -98.4(2) . . . . ?
C2 B7 B8 B9 -60.7(2) . . . . ?
C2 B7 B12 B8 99.8(2) . . . . ?
C2 B7 B12 B9 61.4(3) . . . . ?
C2 B7 B12 B10 -1.9(3) . . . . ?
C2 B7 B12 B11 -39.0(2) . . . . ?
C2 B7 B11 B12 134.2(2) . . . . ?
C2 B7 B11 B6 33.5(2) . . . . ?
C2 B7 B11 B10 96.8(2) . . . . ?
C2 B6 B10 B12 2.7(3) . . . . ?
C2 B6 B10 B9 -60.6(3) . . . . ?
C2 B6 B10 B11 39.7(2) . . . . ?
C2 B6 B10 B5 -98.0(2) . . . . ?
C2 B6 B11 B7 -33.4(2) . . . . ?
C2 B6 B11 B12 -96.3(2) . . . . ?
C2 B6 B11 B10 -133.7(2) . . . . ?
C2 B6 B5 C1 -35.87(18) . . . . ?
C2 B6 B5 B4 -1.3(3) . . . . ?
C2 B6 B5 B9 62.1(2) . . . . ?
C2 B6 B5 B10 99.5(2) . . . . ?
C2' C1' B4' Co3 -51.44(16) . . . . ?
C2' C1' B4' B8' -1.2(3) . . . . ?
C2' C1' B4' B9' 62.3(3) . . . . ?
C2' C1' B4' B5' 101.7(2) . . . . ?
C2' C1' B6' B11' -34.90(19) . . . . ?
C2' C1' B6' B5' -137.1(2) . . . . ?
C2' C1' B6' B10' -97.6(2) . . . . ?
C2' C1' B5' B4' -102.5(2) . . . . ?
C2' C1' B5' B6' 38.8(2) . . . . ?
C2' C1' B5' B9' -63.4(3) . . . . ?
C2' C1' B5' B10' -0.6(3) . . . . ?
C2' B7' B12' B8' 100.2(2) . . . . ?
C2' B7' B12' B11' -39.0(2) . . . . ?
C2' B7' B12' B9' 61.1(3) . . . . ?
C2' B7' B12' B10' -2.1(3) . . . . ?
C2' B7' B11' B6' 33.1(2) . . . . ?
C2' B7' B11' B12' 134.3(2) . . . . ?
C2' B7' B11' B10' 96.8(2) . . . . ?
C2' B6' B11' B7' -32.91(19) . . . . ?
C2' B6' B11' B12' -96.7(2) . . . . ?
C2' B6' B11' B10' -134.0(2) . . . . ?
C2' B6' B5' C1' -35.94(19) . . . . ?
C2' B6' B5' B4' -1.0(3) . . . . ?
C2' B6' B5' B9' 62.2(3) . . . . ?
C2' B6' B5' B10' 99.4(2) . . . . ?
C2' B6' B10' B12' 2.5(3) . . . . ?
C2' B6' B10' B11' 39.4(2) . . . . ?
C2' B6' B10' B9' -60.6(3) . . . . ?
C2' B6' B10' B5' -97.6(2) . . . . ?
C2' B11' B10' B6' -39.8(2) . . . . ?
C2' B11' B10' B12' 98.9(2) . . . . ?
C2' B11' B10' B9' 60.9(3) . . . . ?
C2' B11' B10' B5' -2.1(3) . . . . ?
C4 C1' B4' Co3 98.6(2) . . . . ?
C4 C1' B4' B8' 148.9(2) . . . . ?
C4 C1' B4' B9' -147.6(2) . . . . ?
C4 C1' B4' B5' -108.3(3) . . . . ?
C4 C1' B6' C2' -111.6(2) . . . . ?
C4 C1' B6' B11' -146.5(2) . . . . ?
C4 C1' B6' B5' 111.3(3) . . . . ?
C4 C1' B6' B10' 150.7(2) . . . . ?
C4 C1' B5' B4' 114.9(3) . . . . ?
C4 C1' B5' B6' -103.8(3) . . . . ?
C4 C1' B5' B9' 153.9(2) . . . . ?
C4 C1' B5' B10' -143.2(2) . . . . ?
C4 C3 B8 Co3 -29.5(3) . . . . ?
C4 C3 B8 B7 -98.2(3) . . . . ?
C4 C3 B8 B4 38.5(3) . . . . ?
C4 C3 B8 B12 -171.2(3) . . . . ?
C4 C3 B8 B9 110.7(3) . . . . ?
C1 C2 B7 Co3 49.41(17) . . . . ?
C1 C2 B7 B8 -1.7(3) . . . . ?
C1 C2 B7 B12 -65.0(3) . . . . ?
C1 C2 B7 B11 -105.0(2) . . . . ?
C1 C2 B6 B10 99.7(2) . . . . ?
C1 C2 B6 B11 140.4(2) . . . . ?
C1 C2 B6 B5 36.91(19) . . . . ?
C1 C2 B11 B7 104.6(2) . . . . ?
C1 C2 B11 B12 65.1(3) . . . . ?
C1 C2 B11 B6 -37.9(2) . . . . ?
C1 C2 B11 B10 2.3(3) . . . . ?
C1 B4 B8 Co3 -49.56(15) . . . . ?
C1 B4 B8 B7 -0.2(3) . . . . ?
C1 B4 B8 C3 -142.9(2) . . . . ?
C1 B4 B8 B12 60.9(3) . . . . ?
C1 B4 B8 B9 98.9(2) . . . . ?
C1 B4 B9 B8 -100.2(2) . . . . ?
C1 B4 B9 B12 -61.3(3) . . . . ?
C1 B4 B9 B10 2.3(3) . . . . ?
C1 B4 B9 B5 38.4(2) . . . . ?
C1 B4 B5 B6 -35.00(19) . . . . ?
C1 B4 B5 B9 -135.5(2) . . . . ?
C1 B4 B5 B10 -98.7(2) . . . . ?
C1 B6 B10 B12 61.9(3) . . . . ?
C1 B6 B10 B9 -1.5(3) . . . . ?
C1 B6 B10 B11 98.9(2) . . . . ?
C1 B6 B10 B5 -38.8(2) . . . . ?
C1 B6 B11 C2 33.6(2) . . . . ?
C1 B6 B11 B7 0.2(3) . . . . ?
C1 B6 B11 B12 -62.7(3) . . . . ?
C1 B6 B11 B10 -100.1(2) . . . . ?
C1 B6 B5 B4 34.60(19) . . . . ?
C1 B6 B5 B9 98.0(2) . . . . ?
C1 B6 B5 B10 135.4(2) . . . . ?
C1' C2' B7' Co3 49.60(17) . . . . ?
C1' C2' B7' B8' -1.6(3) . . . . ?
C1' C2' B7' B12' -64.9(3) . . . . ?
C1' C2' B7' B11' -104.7(2) . . . . ?
C1' C2' B6' B11' 139.6(2) . . . . ?
C1' C2' B6' B5' 36.7(2) . . . . ?
C1' C2' B6' B10' 99.4(2) . . . . ?
C1' C2' B11' B7' 104.6(2) . . . . ?
C1' C2' B11' B6' -38.4(2) . . . . ?
C1' C2' B11' B12' 64.7(3) . . . . ?
C1' C2' B11' B10' 1.8(3) . . . . ?
C1' C4 C3 B8 39.8(3) . . . . ?
C1' B4' B8' Co3 -49.21(15) . . . . ?
C1' B4' B8' C6 -142.2(2) . . . . ?
C1' B4' B8' B7' 0.2(3) . . . . ?
C1' B4' B8' B12' 61.9(2) . . . . ?
C1' B4' B8' B9' 98.8(2) . . . . ?
C1' B4' B9' B8' -100.5(2) . . . . ?
C1' B4' B9' B12' -62.1(3) . . . . ?
C1' B4' B9' B5' 38.3(2) . . . . ?
C1' B4' B9' B10' 2.1(3) . . . . ?
C1' B4' B5' B6' -35.2(2) . . . . ?
C1' B4' B5' B9' -135.3(2) . . . . ?
C1' B4' B5' B10' -99.1(2) . . . . ?
C1' B6' B11' C2' 34.19(18) . . . . ?
C1' B6' B11' B7' 1.3(3) . . . . ?
C1' B6' B11' B12' -62.5(2) . . . . ?
C1' B6' B11' B10' -99.8(2) . . . . ?
C1' B6' B5' B4' 34.9(2) . . . . ?
C1' B6' B5' B9' 98.2(2) . . . . ?
C1' B6' B5' B10' 135.4(2) . . . . ?
C1' B6' B10' B12' 61.7(3) . . . . ?
C1' B6' B10' B11' 98.6(2) . . . . ?
C1' B6' B10' B9' -1.4(3) . . . . ?
C1' B6' B10' B5' -38.5(2) . . . . ?
C1' B5' B10' B6' 39.6(2) . . . . ?
C1' B5' B10' B12' -61.3(3) . . . . ?
C1' B5' B10' B11' 1.7(3) . . . . ?
C1' B5' B10' B9' -98.9(2) . . . . ?
C6 B8' B7' Co3 92.8(2) . . . . ?
C6 B8' B7' C2' 143.0(2) . . . . ?
C6 B8' B7' B12' -118.8(3) . . . . ?
C6 B8' B7' B11' -155.7(2) . . . . ?
C6 B8' B12' B7' 107.1(3) . . . . ?
C6 B8' B12' B11' 143.8(3) . . . . ?
C6 B8' B12' B9' -116.7(3) . . . . ?
C6 B8' B12' B10' -152.9(3) . . . . ?
C6 B8' B9' B4' -106.1(3) . . . . ?
C6 B8' B9' B12' 116.4(3) . . . . ?
C6 B8' B9' B5' -143.1(3) . . . . ?
C6 B8' B9' B10' 152.9(3) . . . . ?
B7 C2 C1 Co3 -50.02(17) . . . . ?
B7 C2 C1 C5 -149.2(2) . . . . ?
B7 C2 C1 B4 1.6(3) . . . . ?
B7 C2 C1 B6 106.5(2) . . . . ?
B7 C2 C1 B5 67.8(3) . . . . ?
B7 C2 B6 C1 -103.9(2) . . . . ?
B7 C2 B6 B10 -4.3(3) . . . . ?
B7 C2 B6 B11 36.4(2) . . . . ?
B7 C2 B6 B5 -67.0(3) . . . . ?
B7 C2 B11 B12 -39.5(2) . . . . ?
B7 C2 B11 B6 -142.5(2) . . . . ?
B7 C2 B11 B10 -102.3(2) . . . . ?
B7 B8 B12 B9 136.9(2) . . . . ?
B7 B8 B12 B10 100.7(2) . . . . ?
B7 B8 B12 B11 37.3(2) . . . . ?
B7 B8 B9 B4 99.5(2) . . . . ?
B7 B8 B9 B12 -37.25(19) . . . . ?
B7 B8 B9 B10 -0.8(3) . . . . ?
B7 B8 B9 B5 62.3(3) . . . . ?
B7 B12 B9 B4 -0.3(3) . . . . ?
B7 B12 B9 B8 38.7(2) . . . . ?
B7 B12 B9 B10 -101.0(2) . . . . ?
B7 B12 B9 B5 -63.6(3) . . . . ?
B7 B12 B10 B6 -0.5(3) . . . . ?
B7 B12 B10 B9 100.5(2) . . . . ?
B7 B12 B10 B11 -37.4(2) . . . . ?
B7 B12 B10 B5 62.4(3) . . . . ?
B7 B12 B11 C2 39.3(2) . . . . ?
B7 B12 B11 B6 101.3(2) . . . . ?
B7 B12 B11 B10 138.3(2) . . . . ?
C5 C1 B4 Co3 98.0(2) . . . . ?
C5 C1 B4 B8 148.6(2) . . . . ?
C5 C1 B4 B9 -148.6(2) . . . . ?
C5 C1 B4 B5 -109.4(3) . . . . ?
C5 C1 B6 C2 -111.0(3) . . . . ?
C5 C1 B6 B10 151.3(2) . . . . ?
C5 C1 B6 B11 -145.4(2) . . . . ?
C5 C1 B6 B5 111.8(3) . . . . ?
C5 C1 B5 B4 114.5(3) . . . . ?
C5 C1 B5 B6 -104.1(3) . . . . ?
C5 C1 B5 B9 153.5(3) . . . . ?
C5 C1 B5 B10 -143.5(2) . . . . ?
C5 C6 B8' Co3 -30.2(3) . . . . ?
C5 C6 B8' B4' 38.1(3) . . . . ?
C5 C6 B8' B7' -98.6(3) . . . . ?
C5 C6 B8' B12' -171.9(3) . . . . ?
C5 C6 B8' B9' 110.4(3) . . . . ?
B4 C1 C5 C6 -103.1(3) . . . . ?
B4 C1 B6 C2 100.7(2) . . . . ?
B4 C1 B6 B10 3.0(3) . . . . ?
B4 C1 B6 B11 66.3(3) . . . . ?
B4 C1 B6 B5 -36.5(2) . . . . ?
B4 C1 B5 B6 141.4(2) . . . . ?
B4 C1 B5 B9 39.0(2) . . . . ?
B4 C1 B5 B10 102.1(2) . . . . ?
B4 B8 B12 B7 -99.1(2) . . . . ?
B4 B8 B12 B9 37.8(2) . . . . ?
B4 B8 B12 B10 1.6(3) . . . . ?
B4 B8 B12 B11 -61.8(3) . . . . ?
B4 B8 B9 B12 -136.7(2) . . . . ?
B4 B8 B9 B10 -100.3(2) . . . . ?
B4 B8 B9 B5 -37.2(2) . . . . ?
B4 B9 B10 B12 -101.0(2) . . . . ?
B4 B9 B10 B6 -0.5(3) . . . . ?
B4 B9 B10 B11 -63.6(3) . . . . ?
B4 B9 B10 B5 36.5(2) . . . . ?
B4 B9 B5 C1 -38.8(2) . . . . ?
B4 B9 B5 B6 -102.0(2) . . . . ?
B4 B9 B5 B10 -139.2(2) . . . . ?
C3 C4 C1' Co3 -29.3(3) . . . . ?
C3 C4 C1' C2' 43.4(3) . . . . ?
C3 C4 C1' B4' -103.8(3) . . . . ?
C3 C4 C1' B6' 112.4(3) . . . . ?
C3 C4 C1' B5' -178.0(2) . . . . ?
C3 B8 B12 B7 107.6(3) . . . . ?
C3 B8 B12 B9 -115.5(3) . . . . ?
C3 B8 B12 B10 -151.8(3) . . . . ?
C3 B8 B12 B11 144.8(3) . . . . ?
C3 B8 B9 B4 -105.8(3) . . . . ?
C3 B8 B9 B12 117.5(3) . . . . ?
C3 B8 B9 B10 153.9(3) . . . . ?
C3 B8 B9 B5 -143.0(3) . . . . ?
B4' C1' B6' C2' 100.4(2) . . . . ?
B4' C1' B6' B11' 65.5(3) . . . . ?
B4' C1' B6' B5' -36.7(2) . . . . ?
B4' C1' B6' B10' 2.8(3) . . . . ?
B4' C1' B5' B6' 141.3(2) . . . . ?
B4' C1' B5' B9' 39.0(2) . . . . ?
B4' C1' B5' B10' 101.8(2) . . . . ?
B4' B8' B7' Co3 -49.41(16) . . . . ?
B4' B8' B7' C2' 0.8(3) . . . . ?
B4' B8' B7' B12' 98.9(2) . . . . ?
B4' B8' B7' B11' 62.1(3) . . . . ?
B4' B8' B12' B7' -99.4(2) . . . . ?
B4' B8' B12' B11' -62.8(3) . . . . ?
B4' B8' B12' B9' 36.71(19) . . . . ?
B4' B8' B12' B10' 0.5(3) . . . . ?
B4' B8' B9' B12' -137.5(2) . . . . ?
B4' B8' B9' B5' -37.1(2) . . . . ?
B4' B8' B9' B10' -101.0(2) . . . . ?
B4' B9' B5' C1' -39.1(2) . . . . ?
B4' B9' B5' B6' -102.5(2) . . . . ?
B4' B9' B5' B10' -139.7(2) . . . . ?
B4' B9' B10' B6' -0.4(3) . . . . ?
B4' B9' B10' B12' -101.4(2) . . . . ?
B4' B9' B10' B11' -63.3(3) . . . . ?
B4' B9' B10' B5' 36.3(2) . . . . ?
B4' B5' B10' B6' 102.5(2) . . . . ?
B4' B5' B10' B12' 1.6(3) . . . . ?
B4' B5' B10' B11' 64.6(3) . . . . ?
B4' B5' B10' B9' -36.0(2) . . . . ?
B8 B7 B12 B9 -38.4(2) . . . . ?
B8 B7 B12 B10 -101.7(2) . . . . ?
B8 B7 B12 B11 -138.8(2) . . . . ?
B8 B7 B11 C2 -96.7(2) . . . . ?
B8 B7 B11 B12 37.5(2) . . . . ?
B8 B7 B11 B6 -63.2(3) . . . . ?
B8 B7 B11 B10 0.1(3) . . . . ?
B8 B4 B9 B12 38.9(2) . . . . ?
B8 B4 B9 B10 102.5(2) . . . . ?
B8 B4 B9 B5 138.6(2) . . . . ?
B8 B4 B5 C1 98.3(2) . . . . ?
B8 B4 B5 B6 63.3(3) . . . . ?
B8 B4 B5 B9 -37.2(2) . . . . ?
B8 B4 B5 B10 -0.4(3) . . . . ?
B8 B12 B9 B4 -39.0(2) . . . . ?
B8 B12 B9 B10 -139.7(2) . . . . ?
B8 B12 B9 B5 -102.3(2) . . . . ?
B8 B12 B10 B6 -64.8(3) . . . . ?
B8 B12 B10 B9 36.3(2) . . . . ?
B8 B12 B10 B11 -101.7(2) . . . . ?
B8 B12 B10 B5 -1.8(3) . . . . ?
B8 B12 B11 C2 1.9(3) . . . . ?
B8 B12 B11 B7 -37.4(2) . . . . ?
B8 B12 B11 B6 63.9(3) . . . . ?
B8 B12 B11 B10 100.9(2) . . . . ?
B8 B9 B10 B12 -36.6(2) . . . . ?
B8 B9 B10 B6 63.9(3) . . . . ?
B8 B9 B10 B11 0.8(3) . . . . ?
B8 B9 B10 B5 100.9(2) . . . . ?
B8 B9 B5 C1 -1.3(3) . . . . ?
B8 B9 B5 B4 37.5(2) . . . . ?
B8 B9 B5 B6 -64.5(3) . . . . ?
B8 B9 B5 B10 -101.7(3) . . . . ?
B8' C6 C5 C1 40.4(3) . . . . ?
B8' B4' B9' B12' 38.5(2) . . . . ?
B8' B4' B9' B5' 138.9(2) . . . . ?
B8' B4' B9' B10' 102.6(3) . . . . ?
B8' B4' B5' C1' 97.9(2) . . . . ?
B8' B4' B5' B6' 62.6(3) . . . . ?
B8' B4' B5' B9' -37.5(2) . . . . ?
B8' B4' B5' B10' -1.2(3) . . . . ?
B8' B7' B12' B11' -139.2(2) . . . . ?
B8' B7' B12' B9' -39.1(2) . . . . ?
B8' B7' B12' B10' -102.3(3) . . . . ?
B8' B7' B11' C2' -97.2(2) . . . . ?
B8' B7' B11' B6' -64.1(3) . . . . ?
B8' B7' B11' B12' 37.2(2) . . . . ?
B8' B7' B11' B10' -0.3(3) . . . . ?
B8' B12' B11' C2' 2.6(3) . . . . ?
B8' B12' B11' B7' -36.7(2) . . . . ?
B8' B12' B11' B6' 64.7(3) . . . . ?
B8' B12' B11' B10' 101.8(3) . . . . ?
B8' B12' B9' B4' -38.5(2) . . . . ?
B8' B12' B9' B5' -102.2(2) . . . . ?
B8' B12' B9' B10' -139.9(2) . . . . ?
B8' B12' B10' B6' -63.9(3) . . . . ?
B8' B12' B10' B11' -100.8(2) . . . . ?
B8' B12' B10' B9' 36.3(2) . . . . ?
B8' B12' B10' B5' -1.3(3) . . . . ?
B8' B9' B5' C1' -1.8(3) . . . . ?
B8' B9' B5' B4' 37.3(2) . . . . ?
B8' B9' B5' B6' -65.1(3) . . . . ?
B8' B9' B5' B10' -102.3(3) . . . . ?
B8' B9' B10' B6' 64.3(3) . . . . ?
B8' B9' B10' B12' -36.7(2) . . . . ?
B8' B9' B10' B11' 1.4(3) . . . . ?
B8' B9' B10' B5' 101.1(2) . . . . ?
B7' C2' C1' Co3 -50.15(17) . . . . ?
B7' C2' C1' C4 -149.6(2) . . . . ?
B7' C2' C1' B4' 1.8(3) . . . . ?
B7' C2' C1' B6' 107.1(2) . . . . ?
B7' C2' C1' B5' 68.0(3) . . . . ?
B7' C2' B6' C1' -103.5(2) . . . . ?
B7' C2' B6' B11' 36.1(2) . . . . ?
B7' C2' B6' B5' -66.8(3) . . . . ?
B7' C2' B6' B10' -4.1(3) . . . . ?
B7' C2' B11' B6' -143.0(2) . . . . ?
B7' C2' B11' B12' -39.9(2) . . . . ?
B7' C2' B11' B10' -102.8(2) . . . . ?
B7' B8' B12' B11' 36.7(2) . . . . ?
B7' B8' B12' B9' 136.2(2) . . . . ?
B7' B8' B12' B10' 100.0(2) . . . . ?
B7' B8' B9' B4' 99.5(2) . . . . ?
B7' B8' B9' B12' -38.1(2) . . . . ?
B7' B8' B9' B5' 62.4(3) . . . . ?
B7' B8' B9' B10' -1.6(3) . . . . ?
B7' B12' B11' C2' 39.3(2) . . . . ?
B7' B12' B11' B6' 101.3(2) . . . . ?
B7' B12' B11' B10' 138.5(2) . . . . ?
B7' B12' B9' B4' 0.5(3) . . . . ?
B7' B12' B9' B8' 38.94(19) . . . . ?
B7' B12' B9' B5' -63.2(3) . . . . ?
B7' B12' B9' B10' -101.0(2) . . . . ?
B7' B12' B10' B6' -0.3(3) . . . . ?
B7' B12' B10' B11' -37.1(2) . . . . ?
B7' B12' B10' B9' 100.0(2) . . . . ?
B7' B12' B10' B5' 62.4(3) . . . . ?
B7' B11' B10' B6' -101.4(2) . . . . ?
B7' B11' B10' B12' 37.3(2) . . . . ?
B7' B11' B10' B9' -0.7(3) . . . . ?
B7' B11' B10' B5' -63.7(3) . . . . ?
B12 B7 B8 Co3 148.62(18) . . . . ?
B12 B7 B8 B4 99.5(2) . . . . ?
B12 B7 B8 C3 -118.7(3) . . . . ?
B12 B7 B8 B9 37.72(19) . . . . ?
B12 B7 B11 C2 -134.2(2) . . . . ?
B12 B7 B11 B6 -100.7(3) . . . . ?
B12 B7 B11 B10 -37.5(2) . . . . ?
B12 B8 B9 B4 136.7(2) . . . . ?
B12 B8 B9 B10 36.5(2) . . . . ?
B12 B8 B9 B5 99.5(3) . . . . ?
B12 B9 B10 B6 100.5(2) . . . . ?
B12 B9 B10 B11 37.5(2) . . . . ?
B12 B9 B10 B5 137.5(2) . . . . ?
B12 B9 B5 C1 62.7(3) . . . . ?
B12 B9 B5 B4 101.4(2) . . . . ?
B12 B9 B5 B6 -0.6(3) . . . . ?
B12 B9 B5 B10 -37.8(2) . . . . ?
B12 B10 B11 C2 98.6(2) . . . . ?
B12 B10 B11 B7 37.0(2) . . . . ?
B12 B10 B11 B6 138.5(2) . . . . ?
B12 B10 B5 C1 -61.1(3) . . . . ?
B12 B10 B5 B4 1.4(3) . . . . ?
B12 B10 B5 B6 -100.6(3) . . . . ?
B12 B10 B5 B9 37.9(2) . . . . ?
B6' C2' C1' Co3 -157.23(17) . . . . ?
B6' C2' C1' C4 103.3(3) . . . . ?
B6' C2' C1' B4' -105.3(2) . . . . ?
B6' C2' C1' B5' -39.1(2) . . . . ?
B6' C2' B7' Co3 118.4(2) . . . . ?
B6' C2' B7' B8' 67.2(3) . . . . ?
B6' C2' B7' B12' 3.9(3) . . . . ?
B6' C2' B7' B11' -35.9(2) . . . . ?
B6' C2' B11' B7' 143.0(2) . . . . ?
B6' C2' B11' B12' 103.1(2) . . . . ?
B6' C2' B11' B10' 40.2(2) . . . . ?
B6' C1' B4' Co3 -116.8(2) . . . . ?
B6' C1' B4' B8' -66.6(3) . . . . ?
B6' C1' B4' B9' -3.1(3) . . . . ?
B6' C1' B4' B5' 36.3(2) . . . . ?
B6' C1' B5' B4' -141.3(2) . . . . ?
B6' C1' B5' B9' -102.3(3) . . . . ?
B6' C1' B5' B10' -39.5(2) . . . . ?
B6' B11' B10' B12' 138.7(2) . . . . ?
B6' B11' B10' B9' 100.7(2) . . . . ?
B6' B11' B10' B5' 37.7(2) . . . . ?
B6' B5' B10' B12' -100.9(2) . . . . ?
B6' B5' B10' B11' -37.9(2) . . . . ?
B6' B5' B10' B9' -138.5(2) . . . . ?
B12' B8' B7' Co3 -148.4(2) . . . . ?
B12' B8' B7' C2' -98.1(2) . . . . ?
B12' B8' B7' B11' -36.8(2) . . . . ?
B12' B8' B9' B4' 137.5(2) . . . . ?
B12' B8' B9' B5' 100.5(2) . . . . ?
B12' B8' B9' B10' 36.5(2) . . . . ?
B12' B7' B11' C2' -134.3(2) . . . . ?
B12' B7' B11' B6' -101.2(3) . . . . ?
B12' B7' B11' B10' -37.5(2) . . . . ?
B12' B11' B10' B6' -138.7(2) . . . . ?
B12' B11' B10' B9' -38.0(2) . . . . ?
B12' B11' B10' B5' -101.0(2) . . . . ?
B12' B9' B5' C1' 62.7(3) . . . . ?
B12' B9' B5' B4' 101.8(2) . . . . ?
B12' B9' B5' B6' -0.7(3) . . . . ?
B12' B9' B5' B10' -37.9(2) . . . . ?
B12' B9' B10' B6' 101.0(3) . . . . ?
B12' B9' B10' B11' 38.1(2) . . . . ?
B12' B9' B10' B5' 137.7(2) . . . . ?
B6 C2 C1 Co3 -156.55(17) . . . . ?
B6 C2 C1 C5 104.3(3) . . . . ?
B6 C2 C1 B4 -104.9(2) . . . . ?
B6 C2 C1 B5 -38.7(2) . . . . ?
B6 C2 B7 Co3 118.3(2) . . . . ?
B6 C2 B7 B8 67.2(3) . . . . ?
B6 C2 B7 B12 3.9(3) . . . . ?
B6 C2 B7 B11 -36.1(2) . . . . ?
B6 C2 B11 B7 142.5(2) . . . . ?
B6 C2 B11 B12 103.0(3) . . . . ?
B6 C2 B11 B10 40.2(2) . . . . ?
B6 C1 C5 C6 112.6(3) . . . . ?
B6 C1 B4 Co3 -116.70(19) . . . . ?
B6 C1 B4 B8 -66.1(2) . . . . ?
B6 C1 B4 B9 -3.3(3) . . . . ?
B6 C1 B4 B5 36.0(2) . . . . ?
B6 C1 B5 B4 -141.4(2) . . . . ?
B6 C1 B5 B9 -102.4(2) . . . . ?
B6 C1 B5 B10 -39.3(2) . . . . ?
B6 B10 B11 C2 -39.98(19) . . . . ?
B6 B10 B11 B7 -101.6(2) . . . . ?
B6 B10 B11 B12 -138.5(2) . . . . ?
B6 B10 B5 C1 39.5(2) . . . . ?
B6 B10 B5 B4 101.9(2) . . . . ?
B6 B10 B5 B9 138.5(2) . . . . ?
B11' C2' C1' Co3 -118.90(19) . . . . ?
B11' C2' C1' C4 141.7(2) . . . . ?
B11' C2' C1' B4' -66.9(3) . . . . ?
B11' C2' C1' B6' 38.3(2) . . . . ?
B11' C2' C1' B5' -0.8(3) . . . . ?
B11' C2' B7' Co3 154.3(2) . . . . ?
B11' C2' B7' B8' 103.0(2) . . . . ?
B11' C2' B7' B12' 39.8(2) . . . . ?
B11' C2' B6' C1' -139.6(2) . . . . ?
B11' C2' B6' B5' -103.0(2) . . . . ?
B11' C2' B6' B10' -40.2(2) . . . . ?
B11' B7' B12' B8' 139.2(2) . . . . ?
B11' B7' B12' B9' 100.1(2) . . . . ?
B11' B7' B12' B10' 36.9(2) . . . . ?
B11' B6' B5' C1' -96.9(2) . . . . ?
B11' B6' B5' B4' -62.0(3) . . . . ?
B11' B6' B5' B9' 1.3(3) . . . . ?
B11' B6' B5' B10' 38.5(2) . . . . ?
B11' B6' B10' B12' -36.9(2) . . . . ?
B11' B6' B10' B9' -100.0(3) . . . . ?
B11' B6' B10' B5' -137.0(2) . . . . ?
B11' B12' B9' B4' 63.6(3) . . . . ?
B11' B12' B9' B8' 102.0(2) . . . . ?
B11' B12' B9' B5' -0.1(3) . . . . ?
B11' B12' B9' B10' -37.9(2) . . . . ?
B11' B12' B10' B6' 36.8(2) . . . . ?
B11' B12' B10' B9' 137.1(2) . . . . ?
B11' B12' B10' B5' 99.4(2) . . . . ?
B9' B4' B8' Co3 -147.97(18) . . . . ?
B9' B4' B8' C6 119.0(3) . . . . ?
B9' B4' B8' B7' -98.6(2) . . . . ?
B9' B4' B8' B12' -36.9(2) . . . . ?
B9' B4' B5' C1' 135.3(2) . . . . ?
B9' B4' B5' B6' 100.1(3) . . . . ?
B9' B4' B5' B10' 36.2(2) . . . . ?
B9' B8' B7' Co3 -110.40(19) . . . . ?
B9' B8' B7' C2' -60.2(2) . . . . ?
B9' B8' B7' B12' 38.0(2) . . . . ?
B9' B8' B7' B11' 1.2(3) . . . . ?
B9' B8' B12' B7' -136.2(2) . . . . ?
B9' B8' B12' B11' -99.5(3) . . . . ?
B9' B8' B12' B10' -36.2(2) . . . . ?
B9' B12' B11' C2' -61.1(3) . . . . ?
B9' B12' B11' B7' -100.4(2) . . . . ?
B9' B12' B11' B6' 0.9(3) . . . . ?
B9' B12' B11' B10' 38.0(2) . . . . ?
B9' B12' B10' B6' -100.3(2) . . . . ?
B9' B12' B10' B11' -137.1(2) . . . . ?
B9' B12' B10' B5' -37.7(2) . . . . ?
B9' B5' B10' B6' 138.5(2) . . . . ?
B9' B5' B10' B12' 37.5(2) . . . . ?
B9' B5' B10' B11' 100.5(2) . . . . ?
B9 B4 B8 Co3 -148.5(2) . . . . ?
B9 B4 B8 B7 -99.1(2) . . . . ?
B9 B4 B8 C3 118.2(3) . . . . ?
B9 B4 B8 B12 -38.0(2) . . . . ?
B9 B4 B5 C1 135.5(2) . . . . ?
B9 B4 B5 B6 100.5(2) . . . . ?
B9 B4 B5 B10 36.8(2) . . . . ?
B9 B8 B12 B7 -136.9(2) . . . . ?
B9 B8 B12 B10 -36.3(2) . . . . ?
B9 B8 B12 B11 -99.6(2) . . . . ?
B9 B12 B10 B6 -101.0(3) . . . . ?
B9 B12 B10 B11 -137.9(2) . . . . ?
B9 B12 B10 B5 -38.1(2) . . . . ?
B9 B12 B11 C2 -61.5(3) . . . . ?
B9 B12 B11 B7 -100.9(2) . . . . ?
B9 B12 B11 B6 0.4(3) . . . . ?
B9 B12 B11 B10 37.5(2) . . . . ?
B9 B10 B11 C2 61.1(3) . . . . ?
B9 B10 B11 B7 -0.5(3) . . . . ?
B9 B10 B11 B12 -37.5(2) . . . . ?
B9 B10 B11 B6 101.0(2) . . . . ?
B9 B10 B5 C1 -98.9(2) . . . . ?
B9 B10 B5 B4 -36.5(2) . . . . ?
B9 B10 B5 B6 -138.5(2) . . . . ?
B10 B12 B9 B4 100.7(2) . . . . ?
B10 B12 B9 B8 139.7(2) . . . . ?
B10 B12 B9 B5 37.4(2) . . . . ?
B10 B12 B11 C2 -99.0(2) . . . . ?
B10 B12 B11 B7 -138.3(2) . . . . ?
B10 B12 B11 B6 -37.0(2) . . . . ?
B10 B6 B11 C2 133.7(2) . . . . ?
B10 B6 B11 B7 100.3(3) . . . . ?
B10 B6 B11 B12 37.4(2) . . . . ?
B10 B6 B5 C1 -135.4(2) . . . . ?
B10 B6 B5 B4 -100.8(2) . . . . ?
B10 B6 B5 B9 -37.4(2) . . . . ?
B10 B9 B5 C1 100.4(3) . . . . ?
B10 B9 B5 B4 139.2(2) . . . . ?
B10 B9 B5 B6 37.2(2) . . . . ?
B5' C1' B4' Co3 -153.1(2) . . . . ?
B5' C1' B4' B8' -102.9(2) . . . . ?
B5' C1' B4' B9' -39.4(2) . . . . ?
B5' C1' B6' C2' 137.1(2) . . . . ?
B5' C1' B6' B11' 102.2(2) . . . . ?
B5' C1' B6' B10' 39.5(2) . . . . ?
B5' B4' B8' Co3 -110.67(19) . . . . ?
B5' B4' B8' C6 156.3(2) . . . . ?
B5' B4' B8' B7' -61.3(3) . . . . ?
B5' B4' B8' B12' 0.4(3) . . . . ?
B5' B4' B8' B9' 37.3(2) . . . . ?
B5' B4' B9' B8' -138.9(2) . . . . ?
B5' B4' B9' B12' -100.4(2) . . . . ?
B5' B4' B9' B10' -36.3(2) . . . . ?
B5' B6' B11' C2' 95.3(2) . . . . ?
B5' B6' B11' B7' 62.4(3) . . . . ?
B5' B6' B11' B12' -1.4(3) . . . . ?
B5' B6' B11' B10' -38.7(2) . . . . ?
B5' B6' B10' B12' 100.1(2) . . . . ?
B5' B6' B10' B11' 137.0(2) . . . . ?
B5' B6' B10' B9' 37.1(2) . . . . ?
B5' B9' B10' B6' -36.8(2) . . . . ?
B5' B9' B10' B12' -137.7(2) . . . . ?
B5' B9' B10' B11' -99.7(2) . . . . ?
B10' B6' B11' C2' 134.0(2) . . . . ?
B10' B6' B11' B7' 101.1(2) . . . . ?
B10' B6' B11' B12' 37.3(2) . . . . ?
B10' B6' B5' C1' -135.4(2) . . . . ?
B10' B6' B5' B4' -100.4(3) . . . . ?
B10' B6' B5' B9' -37.2(2) . . . . ?
B10' B12' B11' C2' -99.2(3) . . . . ?
B10' B12' B11' B7' -138.5(2) . . . . ?
B10' B12' B11' B6' -37.1(2) . . . . ?
B10' B12' B9' B4' 101.4(2) . . . . ?
B10' B12' B9' B8' 139.9(2) . . . . ?
B10' B12' B9' B5' 37.7(2) . . . . ?
B10' B9' B5' C1' 100.6(3) . . . . ?
B10' B9' B5' B4' 139.7(2) . . . . ?
B10' B9' B5' B6' 37.2(2) . . . . ?
B11 C2 C1 Co3 -118.9(2) . . . . ?
B11 C2 C1 C5 142.0(2) . . . . ?
B11 C2 C1 B4 -67.2(3) . . . . ?
B11 C2 C1 B6 37.7(2) . . . . ?
B11 C2 C1 B5 -1.0(3) . . . . ?
B11 C2 B7 Co3 154.4(2) . . . . ?
B11 C2 B7 B8 103.3(2) . . . . ?
B11 C2 B7 B12 40.0(2) . . . . ?
B11 C2 B6 C1 -140.4(2) . . . . ?
B11 C2 B6 B10 -40.7(2) . . . . ?
B11 C2 B6 B5 -103.5(2) . . . . ?
B11 B7 B8 Co3 111.34(19) . . . . ?
B11 B7 B8 B4 62.3(2) . . . . ?
B11 B7 B8 C3 -156.0(2) . . . . ?
B11 B7 B8 B12 -37.27(19) . . . . ?
B11 B7 B8 B9 0.4(3) . . . . ?
B11 B7 B12 B8 138.8(2) . . . . ?
B11 B7 B12 B9 100.4(2) . . . . ?
B11 B7 B12 B10 37.1(2) . . . . ?
B11 B12 B9 B4 63.4(3) . . . . ?
B11 B12 B9 B8 102.4(2) . . . . ?
B11 B12 B9 B10 -37.3(2) . . . . ?
B11 B12 B9 B5 0.1(3) . . . . ?
B11 B12 B10 B6 36.9(2) . . . . ?
B11 B12 B10 B9 137.9(2) . . . . ?
B11 B12 B10 B5 99.8(2) . . . . ?
B11 B6 B10 B12 -37.0(2) . . . . ?
B11 B6 B10 B9 -100.4(2) . . . . ?
B11 B6 B10 B5 -137.7(2) . . . . ?
B11 B6 B5 C1 -97.2(2) . . . . ?
B11 B6 B5 B4 -62.6(3) . . . . ?
B11 B6 B5 B9 0.9(3) . . . . ?
B11 B6 B5 B10 38.2(2) . . . . ?
B11 B10 B5 C1 2.1(3) . . . . ?
B11 B10 B5 B4 64.5(3) . . . . ?
B11 B10 B5 B6 -37.4(2) . . . . ?
B11 B10 B5 B9 101.0(2) . . . . ?
B5 C1 C5 C6 -177.9(2) . . . . ?
B5 C1 B4 Co3 -152.65(19) . . . . ?
B5 C1 B4 B8 -102.1(2) . . . . ?
B5 C1 B4 B9 -39.3(2) . . . . ?
B5 C1 B6 C2 137.2(2) . . . . ?
B5 C1 B6 B10 39.5(2) . . . . ?
B5 C1 B6 B11 102.8(2) . . . . ?
B5 B4 B8 Co3 -111.2(2) . . . . ?
B5 B4 B8 B7 -61.9(3) . . . . ?
B5 B4 B8 C3 155.5(2) . . . . ?
B5 B4 B8 B12 -0.7(3) . . . . ?
B5 B4 B8 B9 37.3(2) . . . . ?
B5 B4 B9 B8 -138.6(2) . . . . ?
B5 B4 B9 B12 -99.7(2) . . . . ?
B5 B4 B9 B10 -36.2(2) . . . . ?
B5 B6 B10 B12 100.7(3) . . . . ?
B5 B6 B10 B9 37.4(2) . . . . ?
B5 B6 B10 B11 137.7(2) . . . . ?
B5 B6 B11 C2 95.5(2) . . . . ?
B5 B6 B11 B7 62.1(3) . . . . ?
B5 B6 B11 B12 -0.8(3) . . . . ?
B5 B6 B11 B10 -38.2(2) . . . . ?
B5 B9 B10 B12 -137.5(2) . . . . ?
B5 B9 B10 B6 -37.0(2) . . . . ?
B5 B9 B10 B11 -100.1(2) . . . . ?
B5 B10 B11 C2 -2.6(3) . . . . ?
B5 B10 B11 B7 -64.2(3) . . . . ?
B5 B10 B11 B12 -101.1(2) . . . . ?
B5 B10 B11 B6 37.4(2) . . . . ?

loop_
_exptl_oxdiff_crystal_face_indexfrac_h
_exptl_oxdiff_crystal_face_indexfrac_k
_exptl_oxdiff_crystal_face_indexfrac_l
_exptl_oxdiff_crystal_face_x
_exptl_oxdiff_crystal_face_y
_exptl_oxdiff_crystal_face_z
-3.7508 3.5030 -4.4233 0.0326 -0.1951 -0.9802
3.9737 -2.8910 4.7430 -0.0543 0.2905 0.9553
-3.8449 3.2342 -4.5824 0.0444 -0.2375 -0.9704
-0.0626 5.3334 5.1822 -0.6379 0.7457 -0.1925
0.0283 -5.2944 -5.2332 0.6391 -0.7473 0.1820
-5.3170 -2.6342 2.6461 -0.7581 -0.6479 0.0740
-2.2980 1.5748 6.7609 -0.9607 0.2303 0.1552
1.9676 -1.1236 -6.9779 0.9431 -0.2259 -0.2440
5.1353 4.0177 1.9868 0.2324 0.9669 0.1049
4.8818 0.2202 -4.5880 0.9588 0.2841 0.0078
